data_7035261
loop_
_publ_author_name
'do Pim, Walace D.'
'de Faria, \'Erica N'
'Oliveira, Willian X. C.'
'Pinheiro, Carlos B.'
'Nunes, Wallace C.'
'Cano, Joan'
'Lloret, Francesc'
'Julve, Miguel'
'Stumpf, Humberto O.'
'Pereira, Cynthia L. M.'

_publ_section_title
;
 A heterobimetallic [MnCu] nanowheel modulated by a flexible bis-oxamate
 type ligand.
;
_journal_issue 24
_journal_name_full 'Dalton transactions (Cambridge, England : 2003)'
_journal_page_first 10939
_journal_page_last 10942
_journal_paper_doi 10.1039/c5dt00996k
_journal_volume 44
_journal_year 2015
_chemical_formula_moiety 'C104 H116 Cu5 Mn5 N10 O44 S7,3.74(C2 H6 O S),1(H2O)]'
_chemical_formula_sum 'C111.5 H140.5 Cu5 Mn5 N10 O48.75 S10.75'
_chemical_formula_weight 3337.88
_chemical_name_systematic
;
 ?
;
_space_group_crystal_system monoclinic
_space_group_IT_number 14
_space_group_name_Hall '-P 2ybc'
_space_group_name_H-M_alt 'P 1 21/c 1'
_symmetry_space_group_name_Hall '-P 2ybc'
_symmetry_space_group_name_H-M 'P 1 21/c 1'
_atom_sites_solution_hydrogens mixed
_atom_sites_solution_primary direct
_atom_sites_solution_secondary difmap
_audit_creation_method SHELXL-2014
_audit_update_record
;
2015-05-05 deposited with the CCDC.
2015-05-07 downloaded from the CCDC.
;
_cell_angle_alpha 90
_cell_angle_beta 102.528(5)
_cell_angle_gamma 90
_cell_formula_units_Z 4
_cell_length_a 23.2646(19)
_cell_length_b 31.545(2)
_cell_length_c 23.7317(7)
_cell_measurement_reflns_used 19702
_cell_measurement_temperature 150(2)
_cell_measurement_theta_max 67.1972
_cell_measurement_theta_min 2.4117
_cell_volume 17001.6(19)
_computing_cell_refinement
;
        CrysAlisPro, Agilent Technologies,
        Version 1.171.35.15 (release 03-08-2011 CrysAlis171 .NET)
        (compiled Aug  3 2011,13:03:54)
;
_computing_data_collection
;
        CrysAlisPro, Agilent Technologies,
        Version 1.171.35.15 (release 03-08-2011 CrysAlis171 .NET)
        (compiled Aug  3 2011,13:03:54)
;
_computing_data_reduction
;
        CrysAlisPro, Agilent Technologies,
        Version 1.171.35.15 (release 03-08-2011 CrysAlis171 .NET)
        (compiled Aug  3 2011,13:03:54)
;
_computing_structure_refinement 'SHELXL-2014 (Sheldrick, 2014)'
_computing_structure_solution 'SuperFlip (Palatinusz & Chapuis, 2007)'
_diffrn_ambient_temperature 150(2)
_diffrn_detector_area_resol_mean 10.4186
_diffrn_measured_fraction_theta_full 0.980
_diffrn_measured_fraction_theta_max 0.989
_diffrn_measurement_device_type 'Xcalibur, Atlas, Gemini ultra'
_diffrn_measurement_method '\w scan'
_diffrn_orient_matrix_UB_11 0.0521555
_diffrn_orient_matrix_UB_12 0.0313906
_diffrn_orient_matrix_UB_13 0.0100727
_diffrn_orient_matrix_UB_21 0.0436443
_diffrn_orient_matrix_UB_22 -0.0374611
_diffrn_orient_matrix_UB_23 0.0070471
_diffrn_orient_matrix_UB_31 -0.002272
_diffrn_orient_matrix_UB_32 0.0007981
_diffrn_orient_matrix_UB_33 -0.0652914
_diffrn_radiation_monochromator graphite
_diffrn_radiation_source 'fine-focus sealed tube'
_diffrn_radiation_type CuK\a
_diffrn_radiation_wavelength 1.5418
_diffrn_reflns_av_R_equivalents 0.1135
_diffrn_reflns_av_unetI/netI 0.1070
_diffrn_reflns_Laue_measured_fraction_full 0.980
_diffrn_reflns_Laue_measured_fraction_max 0.989
_diffrn_reflns_limit_h_max 27
_diffrn_reflns_limit_h_min -27
_diffrn_reflns_limit_k_max 37
_diffrn_reflns_limit_k_min -37
_diffrn_reflns_limit_l_max 24
_diffrn_reflns_limit_l_min -27
_diffrn_reflns_number 131782
_diffrn_reflns_point_group_measured_fraction_full 0.980
_diffrn_reflns_point_group_measured_fraction_max 0.989
_diffrn_reflns_theta_full 67.680
_diffrn_reflns_theta_max 67.213
_diffrn_reflns_theta_min 2.788
_exptl_absorpt_coefficient_mu 5.422
_exptl_absorpt_correction_T_max 0.677
_exptl_absorpt_correction_T_min 0.329
_exptl_absorpt_correction_type analytical
_exptl_absorpt_process_details
;
        CrysAlisPro, Agilent Technologies,
        Version 1.171.35.15 (release 03-08-2011 CrysAlis171 .NET)
        (compiled Aug  3 2011,13:03:54)
Analytical numeric absorption correction using a multifaceted crystal
                        model based on expressions derived by R.C. Clark & J.S.
        (Clark, R. C. & Reid, J. S. (1995). Acta Cryst. A51, 887-897)
;
_exptl_crystal_colour 'Dark Green'
_exptl_crystal_density_diffrn 1.304
_exptl_crystal_density_method 'not measured'
_exptl_crystal_description Tabular
_exptl_crystal_F_000 6846
_exptl_crystal_recrystallization_method 'Slow diffusion'
_exptl_crystal_size_max 0.6018
_exptl_crystal_size_mid 0.2101
_exptl_crystal_size_min 0.125
_platon_squeeze_details
;
TITL MnCued
CELL   23.2646   31.5450   23.7317     90.00    102.53     90.00
SPGR P21/c
C101 0.916 0.448 0.338 !       6.92 eA-3
C102 0.127 0.930 0.199 !       6.76 eA-3
C103 0.976 0.233 0.944 !       5.19 eA-3
C104 0.990 0.765 0.036 !       5.04 eA-3
C105 0.063 0.041 0.226 !       4.90 eA-3
C106 0.313 0.225 0.027 !       4.78 eA-3
Q107 0.993 0.529 0.301 !       4.69 eA-3
C108 0.975 0.192 0.936 !       4.61 eA-3
Q109 0.007 0.462 0.716 !       4.54 eA-3
C110 0.796 0.728 0.026 !       4.47 eA-3
C111 0.134 0.526 0.690 !       4.29 eA-3
Q112 0.732 0.592 0.738 !       4.19 eA-3
Q113 0.810 0.533 0.880 !       4.07 eA-3
Q114 0.805 0.839 0.436 !       3.98 eA-3
Q115 0.250 0.304 0.682 !       3.95 eA-3
C116 0.868 0.977 0.937 !       3.68 eA-3
C117 0.121 0.593 0.637 !       3.66 eA-3
C118 0.085 0.486 0.543 !       3.60 eA-3
C119 0.110 0.556 0.774 !       3.56 eA-3
C120 0.938 0.075 0.786 !       3.53 eA-3
Q121 0.111 0.552 0.836 !       3.53 eA-3
C122 0.857 0.549 0.438 !       3.39 eA-3
C123 0.023 0.734 0.483 !       3.37 eA-3
Q124 0.125 0.354 0.372 !       3.37 eA-3
Q125 0.506 0.759 0.940 !       3.24 eA-3
C126 0.085 0.460 0.368 !       3.23 eA-3
C127 0.325 0.363 0.470 !       3.12 eA-3
C128 0.023 0.302 0.500 !       3.10 eA-3
C129 0.081 0.226 0.974 !       2.99 eA-3
C130 0.984 0.796 0.026 !       2.98 eA-3
C131 0.185 0.468 0.442 !       2.93 eA-3
Q132 0.733 0.955 0.690 !       2.93 eA-3
C133 0.877 0.558 0.392 !       2.88 eA-3
Q134 0.547 0.063 0.059 !       2.84 eA-3
C135 0.319 0.416 0.448 !       2.83 eA-3
C136 0.917 0.984 0.944 !       2.75 eA-3
C137 0.681 0.819 0.060 !       2.72 eA-3
C138 0.718 0.854 0.205 !       2.60 eA-3
C139 0.033 0.789 0.006 !       2.56 eA-3
C140 0.273 0.071 0.835 !       2.53 eA-3
C141 0.196 0.029 0.933 !       2.48 eA-3
C142 0.862 0.943 0.950 !       2.48 eA-3
C143 0.296 0.511 0.442 !       2.47 eA-3
C144 0.049 0.915 0.145 !       2.45 eA-3
C145 0.146 0.045 0.142 !       2.44 eA-3
C146 0.883 0.636 0.465 !       2.39 eA-3
C147 0.969 0.094 0.870 !       2.39 eA-3
C148 0.688 0.649 0.514 !       2.35 eA-3
Q149 0.758 0.531 0.666 !       2.35 eA-3
C150 0.875 0.780 0.005 !       2.35 eA-3
Q151 0.704 0.534 0.166 !       2.35 eA-3
Q152 0.686 0.050 0.324 !       2.32 eA-3
C153 0.289 0.447 0.324 !       2.30 eA-3
Q154 0.584 0.659 0.793 !       2.28 eA-3
Q155 0.578 0.922 0.248 !       2.27 eA-3
C156 0.007 0.757 0.094 !       2.26 eA-3
C157 0.693 0.883 0.215 !       2.26 eA-3
C158 0.321 0.107 0.970 !       2.25 eA-3
C159 0.954 0.742 0.553 !       2.23 eA-3
C160 0.745 0.928 0.886 !       2.16 eA-3
Q161 0.306 0.165 0.429 !       2.12 eA-3
C162 0.745 0.663 0.606 !       2.12 eA-3
C163 0.139 0.432 0.587 !       2.10 eA-3
Q164 0.773 0.631 0.637 !       2.09 eA-3
C165 0.969 0.694 0.540 !       2.07 eA-3
C166 0.873 0.557 0.357 !       2.05 eA-3
Q167 0.662 0.031 0.308 !       2.01 eA-3
C168 0.321 0.150 0.956 !       2.01 eA-3
Q169 0.732 0.428 0.316 !       1.97 eA-3
C170 0.766 0.573 0.372 !       1.96 eA-3
C171 0.240 0.054 0.136 !       1.93 eA-3
Q172 0.437 0.906 0.901 !       1.93 eA-3
C173 0.961 0.455 0.389 !       1.92 eA-3
Q174 0.313 0.248 0.062 !       1.88 eA-3
C175 0.096 0.369 0.520 !       1.87 eA-3
C176 0.853 0.513 0.327 !       1.86 eA-3
C177 0.032 0.913 0.193 !       1.85 eA-3
C178 0.112 0.451 0.583 !       1.84 eA-3
Q179 0.772 0.056 0.157 !       1.83 eA-3
Q180 0.062 0.069 0.033 !       1.83 eA-3
C181 0.860 0.536 0.603 !       1.83 eA-3
C182 0.279 0.399 0.632 !       1.78 eA-3
Q183 0.397 0.181 0.629 !       1.78 eA-3
Q184 0.493 0.583 0.436 !       1.77 eA-3
Q185 0.749 0.415 0.695 !       1.77 eA-3
C186 0.803 0.790 0.143 !       1.74 eA-3
C187 0.844 0.961 0.885 !       1.74 eA-3
Q188 0.976 0.913 0.061 !       1.73 eA-3
C189 0.243 0.099-0.001 !       1.72 eA-3
C190 0.267 0.180 0.877 !       1.72 eA-3
C191 0.734 0.552 0.666 !       1.71 eA-3
C192 0.297 0.189 0.909 !       1.71 eA-3
C193 0.196 0.429 0.591 !       1.69 eA-3
Q194 0.149 0.414 0.389 !       1.66 eA-3
Q195 0.196 0.363 0.369 !       1.65 eA-3
C196 0.912 0.449 0.265 !       1.65 eA-3
Q197 0.768 0.733 0.339 !       1.65 eA-3
Q198 0.398 0.121 0.668 !       1.60 eA-3
Q199 0.397 0.053 0.284 !       1.59 eA-3
;
_refine_diff_density_max 3.077
_refine_diff_density_min -1.711
_refine_diff_density_rms 0.160
_refine_ls_extinction_method none
_refine_ls_goodness_of_fit_ref 1.174
_refine_ls_hydrogen_treatment mixed
_refine_ls_matrix_type full
_refine_ls_number_parameters 1605
_refine_ls_number_reflns 30147
_refine_ls_number_restraints 126
_refine_ls_restrained_S_all 1.172
_refine_ls_R_factor_all 0.1659
_refine_ls_R_factor_gt 0.1107
_refine_ls_shift/su_max 0.060
_refine_ls_shift/su_mean 0.000
_refine_ls_structure_factor_coef Fsqd
_refine_ls_weighting_details 'w=1/[\s^2^(Fo^2^)+(0.2000P)^2^] where P=(Fo^2^+2Fc^2^)/3'
_refine_ls_weighting_scheme calc
_refine_ls_wR_factor_gt 0.2962
_refine_ls_wR_factor_ref 0.3482
_reflns_Friedel_coverage 0.000
_reflns_number_gt 18113
_reflns_number_total 30147
_reflns_threshold_expression 'I > 2\s(I)'
_cod_data_source_file c5dt00996k2.cif
_cod_data_source_block shelx
_cod_depositor_comments 'Adding full bibliography for 7035261.cif.'
_cod_original_cell_volume 17001.8(19)
_cod_original_formula_sum 'C111.50 H140.50 Cu5 Mn5 N10 O48.75 S10.75'
_cod_database_code 7035261
_shelx_space_group_comment
;
The symmetry employed for this shelxl refinement is uniquely defined
by the following loop, which should always be used as a source of
symmetry information in preference to the above space-group names.
They are only intended as comments.
;
_shelxl_version_number 2014-3
_platon_squeeze_void_probe_radius 1.20

loop_
_space_group_symop_operation_xyz
'x, y, z'
'-x, y+1/2, -z+1/2'
'-x, -y, -z'
'x, -y-1/2, z-1/2'

loop_
_atom_site_label
_atom_site_type_symbol
_atom_site_fract_x
_atom_site_fract_y
_atom_site_fract_z
_atom_site_U_iso_or_equiv
_atom_site_adp_type
_atom_site_occupancy
_atom_site_site_symmetry_order
_atom_site_calc_flag
_atom_site_refinement_flags_posn
_atom_site_refinement_flags_adp
_atom_site_refinement_flags_occupancy
_atom_site_disorder_assembly
_atom_site_disorder_group
Cu1 Cu 0.04385(5) 0.51930(4) -0.11107(5) 0.0404(3) Uani 1 1 d . . . . .
Cu2 Cu -0.01536(7) 0.77156(5) -0.19860(8) 0.0697(4) Uani 1 1 d . . . . .
Cu3 Cu 0.28808(6) 0.88403(4) 0.04887(5) 0.0460(3) Uani 1 1 d . . . . .
Cu4 Cu 0.56289(4) 0.72668(3) 0.22384(3) 0.0408(3) Uani 1 1 d D . . . .
Cu5 Cu 0.40277(4) 0.50461(3) 0.08466(4) 0.0310(2) Uani 1 1 d . . . . .
Mn1 Mn -0.12365(4) 0.61770(5) -0.24087(3) 0.0806(6) Uani 1 1 d D . . . .
Mn2 Mn 0.06397(8) 0.91438(3) -0.07544(5) 0.0654(4) Uani 1 1 d D . . . .
Mn3 Mn 0.52784(4) 0.87608(3) 0.10643(3) 0.0453(3) Uani 1 1 d D . . . .
Mn4 Mn 0.60351(5) 0.55619(4) 0.23122(5) 0.0379(3) Uani 1 1 d . . . . .
Mn5 Mn 0.22204(5) 0.40732(4) -0.03460(6) 0.0393(3) Uani 1 1 d . . . . .
C27 C 0.1611(4) 0.7600(3) -0.1141(4) 0.056(2) Uani 1 1 d . . . . .
H27A H 0.1847 0.7337 -0.1088 0.068 Uiso 1 1 calc R U . . .
H27B H 0.1205 0.7529 -0.1108 0.068 Uiso 1 1 calc R U . . .
C34 C 0.1972(4) 0.8113(3) 0.0376(4) 0.0455(18) Uani 1 1 d . . . . .
C35 C 0.1693(4) 0.8784(3) 0.0010(4) 0.049(2) Uani 1 1 d . . . . .
C33 C 0.1940(5) 0.8010(3) 0.0941(4) 0.056(2) Uani 1 1 d . . . . .
H33 H 0.2001 0.8224 0.1229 0.067 Uiso 1 1 calc R U . . .
C29 C 0.1873(4) 0.7804(3) -0.0059(4) 0.0491(19) Uani 1 1 d . . . . .
C36 C 0.1876(5) 0.9234(3) -0.0121(4) 0.057(2) Uani 1 1 d . . . . .
C20 C 0.0516(5) 0.8410(4) -0.1531(5) 0.064(3) Uani 1 1 d . . . . .
C28 C 0.1882(5) 0.7927(3) -0.0666(4) 0.057(2) Uani 1 1 d . . . . .
H28A H 0.2296 0.7978 -0.0689 0.069 Uiso 1 1 calc R U . . .
H28B H 0.1668 0.8198 -0.0753 0.069 Uiso 1 1 calc R U . . .
C31 C 0.1760(5) 0.7290(3) 0.0671(4) 0.056(2) Uani 1 1 d . . . . .
H31 H 0.1708 0.7003 0.0773 0.068 Uiso 1 1 calc R U . . .
C26 C 0.1599(4) 0.7777(3) -0.1710(4) 0.054(2) Uani 1 1 d . . . . .
C30 C 0.1771(5) 0.7390(3) 0.0115(4) 0.056(2) Uani 1 1 d . . . . .
H30 H 0.1708 0.7171 -0.0167 0.067 Uiso 1 1 calc R U . . .
C21 C 0.1103(5) 0.8008(3) -0.2027(4) 0.061(2) Uani 1 1 d . . . . .
C32 C 0.1823(4) 0.7602(3) 0.1084(4) 0.055(2) Uani 1 1 d . . . . .
H32 H 0.1785 0.7537 0.1466 0.066 Uiso 1 1 calc R U . . .
C23 C 0.1626(6) 0.8124(4) -0.2790(4) 0.074(3) Uani 1 1 d . . . . .
H23 H 0.1644 0.8242 -0.3154 0.089 Uiso 1 1 calc R U . . .
C24 C 0.2098(6) 0.7898(4) -0.2477(5) 0.072(3) Uani 1 1 d . . . . .
H24 H 0.2435 0.7855 -0.2636 0.086 Uiso 1 1 calc R U . . .
C22 C 0.1116(6) 0.8177(4) -0.2564(5) 0.069(3) Uani 1 1 d . . . . .
H22 H 0.0786 0.8327 -0.2777 0.083 Uiso 1 1 calc R U . . .
C25 C 0.2094(5) 0.7738(4) -0.1956(4) 0.066(3) Uani 1 1 d . . . . .
H25 H 0.2433 0.7594 -0.1748 0.080 Uiso 1 1 calc R U . . .
C19 C -0.0063(5) 0.8436(4) -0.1344(6) 0.071(3) Uani 1 1 d . . . . .
O9 O 0.0870(3) 0.8707(3) -0.1412(3) 0.0632(17) Uani 1 1 d . . . . .
O12 O 0.2399(3) 0.9342(2) 0.0113(3) 0.0602(16) Uani 1 1 d . . . . .
O11 O 0.1498(4) 0.9461(2) -0.0440(3) 0.0660(18) Uani 1 1 d . . . . .
O8 O -0.0129(4) 0.8731(3) -0.1009(4) 0.082(2) Uani 1 1 d . . . . .
O7 O -0.0450(4) 0.8164(3) -0.1530(5) 0.091(3) Uani 1 1 d . . . . .
O10 O 0.1147(3) 0.8694(2) -0.0132(3) 0.0532(14) Uani 1 1 d . . . . .
N4 N 0.2122(3) 0.8535(2) 0.0241(3) 0.0423(14) Uani 1 1 d . . . . .
N3 N 0.0574(4) 0.8057(3) -0.1808(4) 0.061(2) Uani 1 1 d . . . . .
C54 C 0.5769(4) 0.7965(3) 0.1611(4) 0.0465(19) Uani 1 1 d . . . . .
C39 C 0.3473(4) 0.8060(2) 0.0035(3) 0.0392(16) Uani 1 1 d . . . . .
C47 C 0.3974(4) 0.7754(2) 0.1959(3) 0.0394(16) Uani 1 1 d . . . . .
C40 C 0.3537(4) 0.8044(3) -0.0537(3) 0.0417(17) Uani 1 1 d . . . . .
H40 H 0.3618 0.8297 -0.0723 0.050 Uiso 1 1 calc R U . . .
C44 C 0.3353(4) 0.7687(2) 0.0314(3) 0.0401(16) Uani 1 1 d . . . . .
C52 C 0.4517(3) 0.7780(2) 0.2332(3) 0.0372(15) Uani 1 1 d . . . . .
C53 C 0.5211(4) 0.8050(2) 0.1835(3) 0.0401(17) Uani 1 1 d . . . . .
C38 C 0.4057(4) 0.8619(2) 0.0490(3) 0.0431(18) Uani 1 1 d . . . . .
C37 C 0.4051(4) 0.9057(2) 0.0777(3) 0.0426(18) Uani 1 1 d . . . . .
C46 C 0.3938(4) 0.7672(3) 0.1323(3) 0.0432(17) Uani 1 1 d . . . . .
H46A H 0.4109 0.7389 0.1283 0.052 Uiso 1 1 calc R U . . .
H46B H 0.4186 0.7883 0.1180 0.052 Uiso 1 1 calc R U . . .
C41 C 0.3486(4) 0.7664(3) -0.0836(4) 0.0489(19) Uani 1 1 d . . . . .
H41 H 0.3540 0.7658 -0.1222 0.059 Uiso 1 1 calc R U . . .
C48 C 0.3475(4) 0.7816(3) 0.2184(4) 0.0433(17) Uani 1 1 d . . . . .
H48 H 0.3096 0.7800 0.1935 0.052 Uiso 1 1 calc R U . . .
C49 C 0.3523(4) 0.7900(3) 0.2765(4) 0.050(2) Uani 1 1 d . . . . .
H49 H 0.3176 0.7938 0.2910 0.060 Uiso 1 1 calc R U . . .
C51 C 0.4571(4) 0.7870(3) 0.2918(3) 0.0455(18) Uani 1 1 d . . . . .
H51 H 0.4952 0.7890 0.3163 0.055 Uiso 1 1 calc R U . . .
C43 C 0.3297(4) 0.7307(3) -0.0010(4) 0.0460(19) Uani 1 1 d . . . . .
H43 H 0.3216 0.7051 0.0169 0.055 Uiso 1 1 calc R U . . .
C45 C 0.3318(4) 0.7687(3) 0.0933(4) 0.0449(18) Uani 1 1 d . . . . .
H45A H 0.3089 0.7438 0.1013 0.054 Uiso 1 1 calc R U . . .
H45B H 0.3113 0.7946 0.1019 0.054 Uiso 1 1 calc R U . . .
C50 C 0.4079(4) 0.7931(3) 0.3145(3) 0.0486(19) Uani 1 1 d . . . . .
H50 H 0.4113 0.7991 0.3543 0.058 Uiso 1 1 calc R U . . .
C42 C 0.3357(5) 0.7295(3) -0.0582(4) 0.051(2) Uani 1 1 d . . . . .
H42 H 0.3309 0.7036 -0.0791 0.061 Uiso 1 1 calc R U . . .
O16 O 0.4954(3) 0.84026(18) 0.1722(2) 0.0448(12) Uani 1 1 d . . . . .
O15 O 0.4538(3) 0.84662(17) 0.0452(2) 0.0451(12) Uani 1 1 d . . . . .
O14 O 0.4534(3) 0.92148(17) 0.0997(2) 0.0469(13) Uani 1 1 d . . . . .
O17 O 0.5899(3) 0.8236(2) 0.1255(3) 0.0516(14) Uani 1 1 d . . . . .
O18 O 0.6053(3) 0.76413(19) 0.1781(3) 0.0517(14) Uani 1 1 d . . . . .
O13 O 0.3550(3) 0.92223(19) 0.0758(3) 0.0541(15) Uani 1 1 d . . . . .
N6 N 0.5050(3) 0.7730(2) 0.2118(3) 0.0373(13) Uani 1 1 d . . . . .
N5 N 0.3516(3) 0.8456(2) 0.0322(3) 0.0419(15) Uani 1 1 d . . . . .
C3 C 0.0024(3) 0.5940(2) -0.0475(4) 0.0402(16) Uani 1 1 d . . . . .
C2 C -0.0444(4) 0.5779(3) -0.1430(4) 0.0471(19) Uani 1 1 d . . . . .
C8 C 0.0487(3) 0.6238(3) -0.0322(4) 0.0420(17) Uani 1 1 d . . . . .
C12 C 0.1470(4) 0.6530(3) -0.1689(4) 0.054(2) Uani 1 1 d . . . . .
H12D H 0.1653 0.6357 -0.1374 0.065 Uiso 1 1 calc R U . . .
C1 C -0.0466(4) 0.5477(3) -0.1930(4) 0.056(2) Uani 1 1 d . . . . .
C4 C -0.0381(4) 0.5891(3) -0.0123(4) 0.0461(18) Uani 1 1 d . . . . .
H4D H -0.0695 0.5694 -0.0226 0.055 Uiso 1 1 calc R U . . .
C9 C 0.0890(3) 0.6323(3) -0.0731(4) 0.0428(17) Uani 1 1 d . . . . .
H9A H 0.0978 0.6054 -0.0909 0.051 Uiso 1 1 calc R U . . .
H9B H 0.1265 0.6444 -0.0514 0.051 Uiso 1 1 calc R U . . .
C11 C 0.0924(4) 0.6702(3) -0.1689(4) 0.051(2) Uani 1 1 d . . . . .
C10 C 0.0600(4) 0.6630(3) -0.1198(5) 0.054(2) Uani 1 1 d . . . . .
H10A H 0.0557 0.6906 -0.1016 0.065 Uiso 1 1 calc R U . . .
H10B H 0.0199 0.6524 -0.1369 0.065 Uiso 1 1 calc R U . . .
C5 C -0.0327(4) 0.6129(3) 0.0379(5) 0.058(2) Uani 1 1 d . . . . .
H5 H -0.0604 0.6094 0.0616 0.069 Uiso 1 1 calc R U . . .
C7 C 0.0527(4) 0.6465(3) 0.0176(4) 0.0469(19) Uani 1 1 d . . . . .
H7 H 0.0839 0.6663 0.0284 0.056 Uiso 1 1 calc R U . . .
C16 C 0.0641(5) 0.6958(3) -0.2152(4) 0.060(2) Uani 1 1 d . . . . .
C6 C 0.0127(5) 0.6416(3) 0.0532(5) 0.061(2) Uani 1 1 d . . . . .
H6 H 0.0167 0.6579 0.0876 0.073 Uiso 1 1 calc R U . . .
C13 C 0.1759(5) 0.6603(4) -0.2134(5) 0.065(3) Uani 1 1 d . . . . .
H13D H 0.2138 0.6483 -0.2116 0.078 Uiso 1 1 calc R U . . .
C17 C -0.0380(5) 0.6878(4) -0.2287(5) 0.070(3) Uani 1 1 d . . . . .
C18 C -0.0962(5) 0.7073(4) -0.2200(6) 0.077(3) Uani 1 1 d . . . . .
C15 C 0.0933(7) 0.7025(4) -0.2611(5) 0.077(3) Uani 1 1 d . . . . .
H15D H 0.0749 0.7192 -0.2933 0.092 Uiso 1 1 calc R U . . .
C14 C 0.1501(7) 0.6845(4) -0.2597(6) 0.081(3) Uani 1 1 d . . . . .
H14D H 0.1695 0.6893 -0.2905 0.098 Uiso 1 1 calc R U . . .
O1 O -0.0106(3) 0.5168(2) -0.1857(3) 0.0601(16) Uani 1 1 d . . . . .
O4 O -0.0402(4) 0.6492(3) -0.2453(4) 0.072(2) Uani 1 1 d . . . . .
O2 O -0.0819(4) 0.5560(3) -0.2399(3) 0.071(2) Uani 1 1 d . . . . .
O5 O -0.1403(4) 0.6840(3) -0.2271(5) 0.090(3) Uani 1 1 d . . . . .
O6 O -0.0949(4) 0.7454(3) -0.2076(5) 0.092(3) Uani 1 1 d . . . . .
O3 O -0.0806(3) 0.6078(2) -0.1485(3) 0.0579(16) Uani 1 1 d . . . . .
N1 N -0.0025(3) 0.5685(2) -0.0975(3) 0.0411(14) Uani 1 1 d . . . . .
N2 N 0.0079(4) 0.7132(3) -0.2168(4) 0.067(2) Uani 1 1 d . . . . .
C75 C 0.3423(3) 0.5374(2) -0.0383(3) 0.0315(14) Uani 1 1 d . . . . .
C74 C 0.3144(3) 0.4728(2) -0.0023(3) 0.0330(14) Uani 1 1 d . . . . .
C88 C 0.1168(3) 0.5321(2) 0.0144(3) 0.0372(15) Uani 1 1 d . . . . .
C81 C 0.2687(3) 0.5798(2) 0.0042(3) 0.0386(16) Uani 1 1 d . . . . .
H81A H 0.2603 0.6104 0.0073 0.046 Uiso 1 1 calc R U . . .
H81B H 0.2900 0.5698 0.0426 0.046 Uiso 1 1 calc R U . . .
C89 C 0.1320(3) 0.4739(2) -0.0411(3) 0.0355(15) Uani 1 1 d . . . . .
C73 C 0.3224(3) 0.4417(2) 0.0484(3) 0.0347(15) Uani 1 1 d . . . . .
C83 C 0.1696(3) 0.5555(2) 0.0274(3) 0.0388(16) Uani 1 1 d . . . . .
C80 C 0.3063(3) 0.5733(2) -0.0393(3) 0.0304(14) Uani 1 1 d . . . . .
C82 C 0.2103(3) 0.5552(2) -0.0142(3) 0.0345(15) Uani 1 1 d . . . . .
H82A H 0.1886 0.5670 -0.0515 0.041 Uiso 1 1 calc R U . . .
H82B H 0.2198 0.5253 -0.0213 0.041 Uiso 1 1 calc R U . . .
C76 C 0.3747(3) 0.5317(3) -0.0809(3) 0.0392(16) Uani 1 1 d . . . . .
H76 H 0.3981 0.5069 -0.0807 0.047 Uiso 1 1 calc R U . . .
C79 C 0.3046(3) 0.6023(2) -0.0846(3) 0.0395(16) Uani 1 1 d . . . . .
H79 H 0.2793 0.6262 -0.0872 0.047 Uiso 1 1 calc R U . . .
C90 C 0.1201(4) 0.4533(3) -0.1013(4) 0.0427(17) Uani 1 1 d . . . . .
C78 C 0.3377(4) 0.5975(3) -0.1248(4) 0.0464(19) Uani 1 1 d . . . . .
H78 H 0.3367 0.6184 -0.1538 0.056 Uiso 1 1 calc R U . . .
C87 C 0.0799(4) 0.5303(3) 0.0534(4) 0.0443(18) Uani 1 1 d . . . . .
H87 H 0.0445 0.5144 0.0442 0.053 Uiso 1 1 calc R U . . .
C84 C 0.1826(4) 0.5768(3) 0.0799(4) 0.0448(18) Uani 1 1 d . . . . .
H84 H 0.2175 0.5934 0.0893 0.054 Uiso 1 1 calc R U . . .
C77 C 0.3728(4) 0.5619(3) -0.1234(4) 0.0460(18) Uani 1 1 d . . . . .
H77 H 0.3957 0.5583 -0.1517 0.055 Uiso 1 1 calc R U . . .
C85 C 0.1459(4) 0.5747(3) 0.1192(4) 0.051(2) Uani 1 1 d . . . . .
H85 H 0.1563 0.5891 0.1551 0.061 Uiso 1 1 calc R U . . .
C86 C 0.0946(5) 0.5517(3) 0.1059(4) 0.054(2) Uani 1 1 d . . . . .
H86 H 0.0693 0.5504 0.1323 0.064 Uiso 1 1 calc R U . . .
O27 O 0.2762(2) 0.46325(17) -0.0473(2) 0.0398(11) Uani 1 1 d . . . . .
O25 O 0.3618(2) 0.45063(16) 0.0923(2) 0.0383(11) Uani 1 1 d . . . . .
O28 O 0.1688(2) 0.45622(17) -0.0012(2) 0.0414(12) Uani 1 1 d . . . . .
O26 O 0.2906(3) 0.40924(18) 0.0433(3) 0.0462(13) Uani 1 1 d . . . . .
O29 O 0.1510(3) 0.42256(19) -0.1090(3) 0.0459(13) Uani 1 1 d . . . . .
O30 O 0.0796(3) 0.4698(2) -0.1390(3) 0.0509(14) Uani 1 1 d . . . . .
N10 N 0.1016(3) 0.5088(2) -0.0386(3) 0.0360(13) Uani 1 1 d . . . . .
N9 N 0.3477(3) 0.50670(18) 0.0075(2) 0.0304(12) Uani 1 1 d . . . . .
C57 C 0.4549(4) 0.6677(2) 0.2269(3) 0.0396(16) Uani 1 1 d . . . . .
C58 C 0.4296(4) 0.6766(3) 0.2735(4) 0.0429(17) Uani 1 1 d . . . . .
H58 H 0.4533 0.6865 0.3088 0.051 Uiso 1 1 calc R U . . .
C59 C 0.3692(4) 0.6707(3) 0.2681(4) 0.0495(19) Uani 1 1 d . . . . .
H59 H 0.3517 0.6766 0.2999 0.059 Uiso 1 1 calc R U . . .
C60 C 0.3346(4) 0.6564(3) 0.2165(5) 0.058(2) Uani 1 1 d . . . . .
H60 H 0.2935 0.6522 0.2127 0.070 Uiso 1 1 calc R U . . .
C70 C 0.4773(3) 0.5720(2) 0.0351(3) 0.0276(13) Uani 1 1 d . . . . .
C56 C 0.5500(3) 0.6401(3) 0.2376(3) 0.0392(16) Uani 1 1 d . . . . .
C65 C 0.4472(3) 0.6103(2) 0.0285(3) 0.0304(14) Uani 1 1 d . . . . .
C72 C 0.5018(3) 0.5076(2) 0.1698(3) 0.0334(15) Uani 1 1 d . . . . .
C71 C 0.5138(3) 0.5405(2) 0.1263(3) 0.0300(14) Uani 1 1 d . . . . .
C64 C 0.4106(3) 0.6243(2) 0.0710(3) 0.0354(15) Uani 1 1 d . . . . .
H64A H 0.3892 0.5997 0.0820 0.042 Uiso 1 1 calc R U . . .
H64B H 0.3812 0.6456 0.0524 0.042 Uiso 1 1 calc R U . . .
C66 C 0.4535(4) 0.6372(2) -0.0167(3) 0.0392(16) Uani 1 1 d . . . . .
H66 H 0.4334 0.6636 -0.0218 0.047 Uiso 1 1 calc R U . . .
C69 C 0.5127(3) 0.5605(2) -0.0023(3) 0.0353(15) Uani 1 1 d . . . . .
69A H 0.5331 0.5342 0.0027 0.042 Uiso 1 1 calc R U . . .
C67 C 0.4892(4) 0.6254(2) -0.0544(3) 0.0428(17) Uani 1 1 d . . . . .
67A H 0.4932 0.6437 -0.0851 0.051 Uiso 1 1 calc R U . . .
C63 C 0.4502(3) 0.6437(2) 0.1253(3) 0.0372(15) Uani 1 1 d . . . . .
H63A H 0.4833 0.6239 0.1394 0.045 Uiso 1 1 calc R U . . .
H63B H 0.4673 0.6703 0.1140 0.045 Uiso 1 1 calc R U . . .
C55 C 0.6141(3) 0.6488(3) 0.2326(3) 0.0404(17) Uani 1 1 d . . . . .
C62 C 0.4213(3) 0.6535(2) 0.1748(3) 0.0384(16) Uani 1 1 d . . . . .
C61 C 0.3609(4) 0.6482(3) 0.1708(4) 0.0478(19) Uani 1 1 d . . . . .
H61 H 0.3371 0.6386 0.1354 0.057 Uiso 1 1 calc R U . . .
C68 C 0.5184(4) 0.5875(3) -0.0472(3) 0.0405(17) Uani 1 1 d . . . . .
H68 H 0.5426 0.5796 -0.0729 0.049 Uiso 1 1 calc R U . . .
N8 N 0.4699(3) 0.54310(18) 0.0809(3) 0.0319(12) Uani 1 1 d . . . . .
N7 N 0.5167(3) 0.6743(2) 0.2321(3) 0.0384(13) Uani 1 1 d . . . . .
O19 O 0.6289(3) 0.68647(18) 0.2278(3) 0.0498(14) Uani 1 1 d . . . . .
O20 O 0.6479(2) 0.61754(18) 0.2331(3) 0.0461(13) Uani 1 1 d . . . . .
O21 O 0.5353(2) 0.60208(17) 0.2431(3) 0.0440(12) Uani 1 1 d . . . . .
O24 O 0.4556(2) 0.48677(17) 0.1582(2) 0.0407(12) Uani 1 1 d . . . . .
O22 O 0.5614(2) 0.56074(17) 0.1381(2) 0.0378(11) Uani 1 1 d . . . . .
O23 O 0.5402(2) 0.50455(17) 0.2169(2) 0.0392(11) Uani 1 1 d . . . . .
S_1 S 0.58815(19) 0.55369(14) 0.36362(17) 0.0937(10) Uiso 1 1 d D . . . .
O_1 O 0.6266(3) 0.5448(2) 0.3221(3) 0.0566(15) Uiso 1 1 d D . . . .
C01_1 C 0.6271(8) 0.5272(6) 0.4301(7) 0.104(5) Uiso 1 1 d D . . . .
H01A_1 H 0.6050 0.5312 0.4605 0.156 Uiso 1 1 calc R U . . .
H01B_1 H 0.6304 0.4968 0.4227 0.156 Uiso 1 1 calc R U . . .
H01C_1 H 0.6665 0.5394 0.4425 0.156 Uiso 1 1 calc R U . . .
C02_1 C 0.6011(14) 0.6073(8) 0.3881(12) 0.164(10) Uiso 1 1 d D . . . .
H02A_1 H 0.5763 0.6139 0.4154 0.245 Uiso 1 1 calc R U . . .
H02B_1 H 0.6427 0.6107 0.4072 0.245 Uiso 1 1 calc R U . . .
H02C_1 H 0.5915 0.6266 0.3550 0.245 Uiso 1 1 calc R U . . .
S_2 S 0.71688(10) 0.53922(7) 0.17784(9) 0.0502(5) Uiso 1 1 d D . . . .
O_2 O 0.6821(2) 0.52515(18) 0.2212(2) 0.0432(12) Uiso 1 1 d D . . . .
C01_2 C 0.7699(6) 0.5754(4) 0.2147(6) 0.082(3) Uiso 1 1 d D . . . .
H01D_2 H 0.7940 0.5857 0.1884 0.123 Uiso 1 1 calc R U . . .
H01E_2 H 0.7500 0.5994 0.2284 0.123 Uiso 1 1 calc R U . . .
H01F_2 H 0.7952 0.5611 0.2477 0.123 Uiso 1 1 calc R U . . .
C02_2 C 0.7655(4) 0.4958(3) 0.1735(4) 0.055(2) Uiso 1 1 d D . . . .
H02D_2 H 0.7898 0.5026 0.1458 0.082 Uiso 1 1 calc R U . . .
H02E_2 H 0.7909 0.4907 0.2116 0.082 Uiso 1 1 calc R U . . .
H02F_2 H 0.7423 0.4703 0.1607 0.082 Uiso 1 1 calc R U . . .
S_3 S 0.16209(17) 0.36062(12) 0.06124(16) 0.0863(9) Uiso 1 1 d D . . . .
O_3 O 0.1806(3) 0.3563(2) 0.0022(3) 0.0538(14) Uiso 1 1 d D . . . .
C01_3 C 0.1158(6) 0.3159(5) 0.0634(6) 0.082(3) Uiso 1 1 d D . . . .
H01G_3 H 0.1020 0.3161 0.0996 0.123 Uiso 1 1 calc R U . . .
H01H_3 H 0.0819 0.3171 0.0307 0.123 Uiso 1 1 calc R U . . .
H01I_3 H 0.1381 0.2898 0.0612 0.123 Uiso 1 1 calc R U . . .
C02_3 C 0.2216(10) 0.3428(8) 0.1155(9) 0.133(7) Uiso 1 1 d D . . . .
H02G_3 H 0.2112 0.3451 0.1533 0.199 Uiso 1 1 calc R U . . .
H02H_3 H 0.2302 0.3131 0.1083 0.199 Uiso 1 1 calc R U . . .
H02I_3 H 0.2564 0.3602 0.1152 0.199 Uiso 1 1 calc R U . . .
S_4 S 0.31508(11) 0.33838(8) -0.05838(11) 0.0461(8) Uiso 0.802(8) 1 d D . P A 1
O_4 O 0.2601(4) 0.3651(3) -0.0867(4) 0.050(2) Uiso 0.802(8) 1 d D . P A 1
C01_4 C 0.3174(8) 0.2944(5) -0.1050(8) 0.070(5) Uiso 0.802(8) 1 d D . P A 1
H01J_4 H 0.3515 0.2766 -0.0888 0.105 Uiso 0.802(8) 1 calc R U P A 1
H01W_4 H 0.2812 0.2777 -0.1087 0.105 Uiso 0.802(8) 1 calc R U P A 1
H02J_4 H 0.3207 0.3048 -0.1431 0.105 Uiso 0.802(8) 1 calc R U P A 1
C02_4 C 0.3767(9) 0.3655(7) -0.0739(10) 0.080(7) Uiso 0.802(8) 1 d D . P A 1
H02Q_4 H 0.4128 0.3500 -0.0569 0.120 Uiso 0.802(8) 1 calc R U P A 1
H03A_4 H 0.3726 0.3674 -0.1158 0.120 Uiso 0.802(8) 1 calc R U P A 1
H03B_4 H 0.3788 0.3941 -0.0574 0.120 Uiso 0.802(8) 1 calc R U P A 1
S_4 S 0.2999(7) 0.3487(5) -0.1166(7) 0.077(4) Uiso 0.198(8) 1 d D . P A 2
O_4 O 0.2601(14) 0.3597(12) -0.0734(15) 0.048(10) Uiso 0.198(8) 1 d D . P A 2
C01_4 C 0.3035(17) 0.2956(10) -0.1168(16) 0.025(8) Uiso 0.198(8) 1 d D . P A 2
H03C_4 H 0.3280 0.2864 -0.1433 0.038 Uiso 0.198(8) 1 calc R U P A 2
H03D_4 H 0.3207 0.2854 -0.0778 0.038 Uiso 0.198(8) 1 calc R U P A 2
H03E_4 H 0.2638 0.2839 -0.1295 0.038 Uiso 0.198(8) 1 calc R U P A 2
C02_4 C 0.3699(14) 0.3707(12) -0.0781(16) 0.019(8) Uiso 0.198(8) 1 d D . P A 2
H03F_4 H 0.3999 0.3660 -0.1007 0.029 Uiso 0.198(8) 1 calc R U P A 2
H03G_4 H 0.3655 0.4012 -0.0724 0.029 Uiso 0.198(8) 1 calc R U P A 2
H03H_4 H 0.3820 0.3567 -0.0405 0.029 Uiso 0.198(8) 1 calc R U P A 2
S_5 S 0.2842(3) 0.9108(3) 0.1888(3) 0.060(2) Uiso 0.358(9) 1 d D . P B 1
O_5 O 0.2695(8) 0.8846(6) 0.1354(7) 0.047(4) Uiso 0.358(9) 1 d D . P B 1
C01_5 C 0.3615(15) 0.9160(13) 0.2160(16) 0.081(9) Uiso 0.358(9) 1 d D . P B 1
H01K_5 H 0.3687 0.9335 0.2510 0.122 Uiso 0.358(9) 1 calc R U P B 1
H01L_5 H 0.3790 0.8879 0.2252 0.122 Uiso 0.358(9) 1 calc R U P B 1
H01M_5 H 0.3794 0.9296 0.1868 0.122 Uiso 0.358(9) 1 calc R U P B 1
C02_5 C 0.2732(16) 0.9631(10) 0.1635(16) 0.076(9) Uiso 0.358(9) 1 d D . P B 1
H02K_5 H 0.2820 0.9827 0.1963 0.114 Uiso 0.358(9) 1 calc R U P B 1
H02L_5 H 0.2993 0.9690 0.1372 0.114 Uiso 0.358(9) 1 calc R U P B 1
H02M_5 H 0.2321 0.9667 0.1430 0.114 Uiso 0.358(9) 1 calc R U P B 1
S_5 S 0.30533(17) 0.89247(12) 0.20051(15) 0.0506(10) Uiso 0.642(9) 1 d D . P B 2
O_5 O 0.2860(5) 0.8723(3) 0.1430(4) 0.046(2) Uiso 0.642(9) 1 d D . P B 2
C01_5 C 0.3837(6) 0.8932(5) 0.2172(6) 0.047(3) Uiso 0.642(9) 1 d D . P B 2
H01N_5 H 0.3978 0.9063 0.2551 0.071 Uiso 0.642(9) 1 calc R U P B 2
H01O_5 H 0.3985 0.8641 0.2180 0.071 Uiso 0.642(9) 1 calc R U P B 2
H01P_5 H 0.3978 0.9095 0.1878 0.071 Uiso 0.642(9) 1 calc R U P B 2
C02_5 C 0.2963(12) 0.9482(8) 0.1939(12) 0.100(7) Uiso 0.642(9) 1 d D . P B 2
H02N_5 H 0.3091 0.9614 0.2319 0.150 Uiso 0.642(9) 1 calc R U P B 2
H02O_5 H 0.3201 0.9591 0.1677 0.150 Uiso 0.642(9) 1 calc R U P B 2
H02P_5 H 0.2547 0.9548 0.1783 0.150 Uiso 0.642(9) 1 calc R U P B 2
O_6 O 0.3509(5) 0.5438(3) 0.1356(4) 0.042(3) Uiso 0.661(8) 1 d D . P C 1
S_6 S 0.33082(17) 0.54255(11) 0.18994(15) 0.0503(10) Uiso 0.661(8) 1 d D . P C 1
C01_6 C 0.3958(7) 0.5531(5) 0.2450(7) 0.061(4) Uiso 0.661(8) 1 d D . P C 1
H01Q_6 H 0.3857 0.5528 0.2830 0.091 Uiso 0.661(8) 1 calc R U P C 1
H01R_6 H 0.4255 0.5313 0.2436 0.091 Uiso 0.661(8) 1 calc R U P C 1
H01S_6 H 0.4116 0.5810 0.2382 0.091 Uiso 0.661(8) 1 calc R U P C 1
C02_6 C 0.3268(8) 0.4863(6) 0.2084(8) 0.067(4) Uiso 0.661(8) 1 d D . P C 1
H02T_6 H 0.3134 0.4836 0.2446 0.100 Uiso 0.661(8) 1 calc R U P C 1
H02U_6 H 0.2989 0.4718 0.1775 0.100 Uiso 0.661(8) 1 calc R U P C 1
H02V_6 H 0.3658 0.4734 0.2128 0.100 Uiso 0.661(8) 1 calc R U P C 1
O_6 O 0.3366(8) 0.5401(5) 0.1254(7) 0.032(4) Uiso 0.339(8) 1 d D . P C 2
S_6 S 0.3049(4) 0.5305(3) 0.1739(3) 0.058(2) Uiso 0.339(8) 1 d D . P C 2
C01_6 C 0.2520(13) 0.4869(10) 0.1480(13) 0.062(7) Uiso 0.339(8) 1 d D . P C 2
H01X_6 H 0.2306 0.4798 0.1780 0.093 Uiso 0.339(8) 1 calc R U P C 2
H01Y_6 H 0.2239 0.4961 0.1131 0.093 Uiso 0.339(8) 1 calc R U P C 2
H01Z_6 H 0.2735 0.4619 0.1391 0.093 Uiso 0.339(8) 1 calc R U P C 2
C02_6 C 0.3535(16) 0.5013(12) 0.2282(14) 0.073(9) Uiso 0.339(8) 1 d D . P C 2
H02R_6 H 0.3339 0.4948 0.2598 0.110 Uiso 0.339(8) 1 calc R U P C 2
H02S_6 H 0.3645 0.4748 0.2117 0.110 Uiso 0.339(8) 1 calc R U P C 2
H02Z_6 H 0.3890 0.5181 0.2430 0.110 Uiso 0.339(8) 1 calc R U P C 2
S_7 S -0.1044(5) 0.7889(4) -0.3148(5) 0.096(3) Uiso 0.359(9) 1 d D . P D 1
O_7 O -0.0496(10) 0.8068(8) -0.2751(10) 0.079(6) Uiso 0.359(9) 1 d D . P D 1
C01_7 C -0.153(2) 0.8299(17) -0.294(2) 0.115(15) Uiso 0.359(9) 1 d D . P D 1
H03I_7 H -0.1932 0.8253 -0.3144 0.173 Uiso 0.359(9) 1 calc R U P D 1
H03J_7 H -0.1504 0.8281 -0.2519 0.173 Uiso 0.359(9) 1 calc R U P D 1
H03K_7 H -0.1394 0.8580 -0.3030 0.173 Uiso 0.359(9) 1 calc R U P D 1
C02_7 C -0.113(3) 0.801(2) -0.3860(18) 0.14(2) Uiso 0.359(9) 1 d D . P D 1
H03L_7 H -0.1497 0.7878 -0.4076 0.203 Uiso 0.359(9) 1 calc R U P D 1
H03M_7 H -0.1154 0.8315 -0.3912 0.203 Uiso 0.359(9) 1 calc R U P D 1
H03N_7 H -0.0797 0.7897 -0.4003 0.203 Uiso 0.359(9) 1 calc R U P D 1
S_7 S -0.0734(2) 0.82706(15) -0.32981(19) 0.0683(13) Uiso 0.641(9) 1 d D . P D 2
O_7 O -0.0330(5) 0.7937(4) -0.2964(5) 0.068(3) Uiso 0.641(9) 1 d D . P D 2
C01_7 C -0.0575(18) 0.8742(11) -0.2868(17) 0.149(13) Uiso 0.641(9) 1 d D . P D 2
H03O_7 H -0.0822 0.8976 -0.3057 0.223 Uiso 0.641(9) 1 calc R U P D 2
H03P_7 H -0.0658 0.8692 -0.2486 0.223 Uiso 0.641(9) 1 calc R U P D 2
H03Q_7 H -0.0159 0.8817 -0.2826 0.223 Uiso 0.641(9) 1 calc R U P D 2
C02_7 C -0.1457(14) 0.8171(13) -0.3235(18) 0.144(12) Uiso 0.641(9) 1 d D . P D 2
H03R_7 H -0.1720 0.8386 -0.3450 0.216 Uiso 0.641(9) 1 calc R U P D 2
H03S_7 H -0.1578 0.7890 -0.3392 0.216 Uiso 0.641(9) 1 calc R U P D 2
H03T_7 H -0.1478 0.8181 -0.2827 0.216 Uiso 0.641(9) 1 calc R U P D 2
S_8 S 0.52403(13) 0.74147(10) -0.03790(13) 0.0694(6) Uiso 1 1 d D . . . .
O_8 O 0.5877(5) 0.7253(3) -0.0199(4) 0.093(3) Uiso 1 1 d D . . . .
C01_8 C 0.5026(5) 0.7489(4) 0.0265(5) 0.070(3) Uiso 1 1 d D . . . .
H03U_8 H 0.4619 0.7594 0.0188 0.105 Uiso 1 1 calc R U . . .
H03V_8 H 0.5050 0.7220 0.0474 0.105 Uiso 1 1 calc R U . . .
H03W_8 H 0.5286 0.7697 0.0500 0.105 Uiso 1 1 calc R U . . .
C02_8 C 0.5264(7) 0.7965(5) -0.0549(7) 0.095(4) Uiso 1 1 d D . . . .
H03X_8 H 0.4862 0.8075 -0.0666 0.143 Uiso 1 1 calc R U . . .
H03Y_8 H 0.5475 0.8120 -0.0209 0.143 Uiso 1 1 calc R U . . .
H03Z_8 H 0.5468 0.8002 -0.0867 0.143 Uiso 1 1 calc R U . . .
S_9 S 0.2296(2) 0.92337(17) -0.2067(2) 0.1012(16) Uiso 0.855(11) 1 d D . P . .
O_9 O 0.2783(8) 0.9560(6) -0.1821(8) 0.136(5) Uiso 0.855(11) 1 d D . P . .
C01_9 C 0.2333(8) 0.8869(6) -0.1498(8) 0.089(4) Uiso 0.855(11) 1 d D . P . .
H04A_9 H 0.2036 0.8647 -0.1616 0.134 Uiso 0.855(11) 1 calc R U P . .
H04B_9 H 0.2725 0.8740 -0.1404 0.134 Uiso 0.855(11) 1 calc R U P . .
H04F_9 H 0.2257 0.9017 -0.1158 0.134 Uiso 0.855(11) 1 calc R U P . .
C02_9 C 0.1616(14) 0.9491(11) -0.2069(15) 0.171(12) Uiso 0.855(11) 1 d D . P . .
H04G_9 H 0.1290 0.9297 -0.2222 0.256 Uiso 0.855(11) 1 calc R U P . .
H04H_9 H 0.1602 0.9572 -0.1674 0.256 Uiso 0.855(11) 1 calc R U P . .
H04I_9 H 0.1582 0.9745 -0.2312 0.256 Uiso 0.855(11) 1 calc R U P . .
S_10 S 0.3730(2) 0.36609(14) 0.17505(18) 0.0601(13) Uiso 0.589(9) 1 d D . P . .
O_10 O 0.3644(6) 0.3314(4) 0.2127(6) 0.072(3) Uiso 0.589(9) 1 d D . P . .
C01_10 C 0.4478(8) 0.3856(6) 0.2010(8) 0.062(4) Uiso 0.589(9) 1 d D . P . .
H04C_10 H 0.4552 0.4091 0.1765 0.093 Uiso 0.589(9) 1 calc R U P . .
H04D_10 H 0.4525 0.3955 0.2409 0.093 Uiso 0.589(9) 1 calc R U P . .
H04E_10 H 0.4758 0.3627 0.1995 0.093 Uiso 0.589(9) 1 calc R U P . .
C02_10 C 0.3834(7) 0.3416(5) 0.1101(7) 0.053(4) Uiso 0.589(9) 1 d D . P . .
H04J_10 H 0.3895 0.3636 0.0828 0.080 Uiso 0.589(9) 1 calc R U P . .
H04K_10 H 0.4179 0.3230 0.1189 0.080 Uiso 0.589(9) 1 calc R U P . .
H04L_10 H 0.3485 0.3249 0.0931 0.080 Uiso 0.589(9) 1 calc R U P . .
S_11 S 0.2340(3) 0.2248(2) 0.1490(3) 0.0896(18) Uiso 0.614(10) 1 d . . P . .
O_11 O 0.2931(7) 0.2051(5) 0.1337(7) 0.088(4) Uiso 0.614(10) 1 d . . P . .
C01_11 C 0.2533(11) 0.2450(8) 0.2175(10) 0.083(6) Uiso 0.614(10) 1 d . . P . .
H04M_11 H 0.2185 0.2573 0.2283 0.125 Uiso 0.614(10) 1 calc R U P . .
H04N_11 H 0.2693 0.2223 0.2445 0.125 Uiso 0.614(10) 1 calc R U P . .
H04U_11 H 0.2832 0.2671 0.2188 0.125 Uiso 0.614(10) 1 calc R U P . .
C02_11 C 0.2022(14) 0.1746(10) 0.1652(13) 0.109(8) Uiso 0.614(10) 1 d . . P . .
H04V_11 H 0.1645 0.1800 0.1759 0.164 Uiso 0.614(10) 1 calc R U P . .
H04W_11 H 0.1959 0.1563 0.1311 0.164 Uiso 0.614(10) 1 calc R U P . .
H04X_11 H 0.2292 0.1607 0.1973 0.164 Uiso 0.614(10) 1 calc R U P . .
S_12 S 0.4429(4) 0.9539(3) -0.0450(4) 0.137(3) Uiso 0.682(13) 1 d D . P . .
O_12 O 0.5082(9) 0.9471(8) -0.0344(10) 0.143(8) Uiso 0.682(13) 1 d D . P . .
C01_12 C 0.4315(9) 0.9147(6) -0.0904(9) 0.081(5) Uiso 0.682(13) 1 d D . P . .
H04O_12 H 0.3891 0.9114 -0.1057 0.122 Uiso 0.682(13) 1 calc R U P . .
H04P_12 H 0.4510 0.9205 -0.1223 0.122 Uiso 0.682(13) 1 calc R U P . .
H04Q_12 H 0.4475 0.8886 -0.0707 0.122 Uiso 0.682(13) 1 calc R U P . .
C02_12 C 0.4278(15) 0.9962(9) -0.0956(13) 0.128(10) Uiso 0.682(13) 1 d D . P . .
H04R_12 H 0.3855 1.0023 -0.1044 0.192 Uiso 0.682(13) 1 calc R U P . .
H04S_12 H 0.4496 1.0215 -0.0791 0.192 Uiso 0.682(13) 1 calc R U P . .
H04T_12 H 0.4401 0.9881 -0.1311 0.192 Uiso 0.682(13) 1 calc R U P . .
O1W_13 O 0.58456(2) 0.91831(2) 0.16858(2) 0.075(2) Uiso 1 1 d D . . . .
H1W_13 H 0.61203(2) 0.93970(2) 0.15892(2) 0.112 Uiso 1 1 d D U . . .
H2W_13 H 0.58491(2) 0.92022(2) 0.21029(2) 0.112 Uiso 1 1 d D U . . .
O1W_14 O 0.56643(2) 0.89612(2) 0.03641(2) 0.086(2) Uiso 1 1 d D . . . .
H1W_14 H 0.54009(2) 0.91250(2) 0.00570(2) 0.130 Uiso 1 1 d D U . . .
H2W_14 H 0.60444(2) 0.91128(2) 0.04790(2) 0.130 Uiso 1 1 d D U . . .
O1W_15 O 0.02448(2) 0.94571(2) -0.01242(2) 0.121(4) Uiso 1 1 d D . . . .
H1W_15 H -0.01839(2) 0.95090(2) -0.02463(2) 0.182 Uiso 1 1 d D U . . .
H2W_15 H 0.03235(2) 0.92976(2) 0.02438(2) 0.182 Uiso 1 1 d D U . . .
O1W_16 O 0.50605(3) 0.97177(2) 0.19218(2) 0.094(3) Uiso 1 1 d D . . . .
H1W_16 H 0.52642(3) 0.99840(2) 0.20684(3) 0.140 Uiso 1 1 d D U . . .
H2W_16 H 0.51888(5) 0.94900(2) 0.22086(2) 0.140 Uiso 1 1 d D U . . .
O1W_17 O -0.15236(2) 0.61718(2) -0.33356(2) 0.136(5) Uiso 1 1 d D . . . .
H1W_17 H -0.14664(3) 0.58838(2) -0.34798(3) 0.205 Uiso 1 1 d D U . . .
H2W_17 H -0.12809(2) 0.63746(2) -0.35019(2) 0.205 Uiso 1 1 d D U . . .
O1W_18 O -0.20468(2) 0.59297(2) -0.22358(2) 0.133(4) Uiso 1 1 d D . . . .
H1W_18 H -0.23795(2) 0.59550(3) -0.25741(2) 0.199 Uiso 1 1 d D U . . .
H2W_18 H -0.21559(2) 0.60699(2) -0.19006(2) 0.199 Uiso 1 1 d D U . . .
O1W_19 O 0.60192(2) 0.74572(2) 0.31446(2) 0.0726(19) Uiso 1 1 d D . . . .
H1W_19 H 0.63440(2) 0.76630(2) 0.32646(2) 0.109 Uiso 1 1 d D U . . .
H2W_19 H 0.59172(2) 0.73336(2) 0.34938(2) 0.109 Uiso 1 1 d D U . . .
O1W_20 O 0.03442(2) 0.96274(2) -0.13962(2) 0.104(3) Uiso 1 1 d D . . . .
H1W_20 H 0.02973(2) 0.99059(2) -0.12193(2) 0.156 Uiso 1 1 d D U . . .
H2W_20 H 0.06141(2) 0.96596(2) -0.16635(2) 0.156 Uiso 1 1 d D U . . .

loop_
_atom_site_aniso_label
_atom_site_aniso_U_11
_atom_site_aniso_U_22
_atom_site_aniso_U_33
_atom_site_aniso_U_23
_atom_site_aniso_U_13
_atom_site_aniso_U_12
Cu1 0.0349(5) 0.0420(6) 0.0442(6) -0.0062(5) 0.0082(4) -0.0020(5)
Cu2 0.0563(8) 0.0581(8) 0.0861(10) 0.0138(7) -0.0035(7) 0.0041(7)
Cu3 0.0564(7) 0.0332(6) 0.0495(6) -0.0085(5) 0.0141(5) -0.0019(5)
Cu4 0.0391(5) 0.0338(5) 0.0500(6) -0.0030(4) 0.0107(4) 0.0002(5)
Cu5 0.0337(5) 0.0279(5) 0.0323(5) 0.0033(4) 0.0095(4) -0.0039(4)
Mn1 0.0603(10) 0.0644(11) 0.0997(14) 0.0152(9) -0.0205(9) -0.0017(9)
Mn2 0.0657(10) 0.0577(9) 0.0717(10) 0.0045(7) 0.0120(8) 0.0196(8)
Mn3 0.0569(7) 0.0370(6) 0.0454(7) -0.0020(5) 0.0184(6) -0.0068(6)
Mn4 0.0358(6) 0.0344(6) 0.0425(6) 0.0016(5) 0.0066(5) 0.0016(5)
Mn5 0.0347(6) 0.0316(6) 0.0518(7) -0.0037(5) 0.0099(5) -0.0046(5)
C27 0.049(5) 0.058(5) 0.057(5) -0.013(4) -0.001(4) 0.002(4)
C34 0.056(5) 0.038(4) 0.040(4) 0.001(3) 0.006(3) 0.002(4)
C35 0.069(5) 0.042(4) 0.038(4) -0.001(3) 0.019(4) 0.013(4)
C33 0.075(6) 0.059(5) 0.034(4) -0.002(4) 0.013(4) 0.000(5)
C29 0.060(5) 0.046(4) 0.039(4) -0.005(3) 0.005(4) -0.002(4)
C36 0.072(6) 0.043(5) 0.059(5) -0.003(4) 0.022(5) 0.003(5)
C20 0.053(5) 0.070(7) 0.065(6) 0.017(5) 0.006(4) 0.003(5)
C28 0.071(6) 0.056(5) 0.047(5) -0.020(4) 0.017(4) -0.010(5)
C31 0.065(5) 0.050(5) 0.049(5) 0.009(4) 0.000(4) -0.013(4)
C26 0.049(4) 0.069(6) 0.043(4) -0.011(4) 0.009(4) -0.004(4)
C30 0.070(6) 0.045(5) 0.049(5) -0.006(4) 0.005(4) -0.016(4)
C21 0.084(7) 0.064(6) 0.039(4) -0.009(4) 0.025(4) -0.017(5)
C32 0.060(5) 0.065(6) 0.039(4) 0.004(4) 0.004(4) -0.007(5)
C23 0.121(10) 0.074(7) 0.037(5) -0.014(4) 0.039(5) -0.021(7)
C24 0.082(7) 0.071(7) 0.066(6) -0.015(5) 0.024(5) -0.010(6)
C22 0.086(7) 0.070(6) 0.050(5) -0.010(5) 0.014(5) -0.002(6)
C25 0.061(6) 0.084(7) 0.053(5) -0.025(5) 0.011(4) -0.017(5)
C19 0.058(6) 0.071(7) 0.084(7) 0.012(6) 0.013(5) 0.014(6)
O9 0.063(4) 0.073(4) 0.052(4) 0.003(3) 0.010(3) 0.000(4)
O12 0.073(4) 0.041(3) 0.066(4) 0.000(3) 0.015(3) 0.002(3)
O11 0.073(4) 0.043(3) 0.078(4) 0.008(3) 0.008(4) 0.012(3)
O8 0.064(4) 0.080(5) 0.105(6) 0.006(5) 0.022(4) 0.018(4)
O7 0.049(4) 0.073(5) 0.149(8) -0.003(5) 0.017(5) 0.009(4)
O10 0.058(4) 0.044(3) 0.057(3) 0.004(3) 0.013(3) 0.005(3)
N4 0.048(3) 0.038(3) 0.041(3) -0.006(3) 0.008(3) -0.001(3)
N3 0.061(5) 0.065(5) 0.052(4) 0.000(4) 0.004(4) -0.005(4)
C54 0.057(5) 0.035(4) 0.053(5) -0.011(3) 0.023(4) -0.006(4)
C39 0.047(4) 0.030(3) 0.039(4) 0.002(3) 0.006(3) 0.003(3)
C47 0.043(4) 0.038(4) 0.036(4) 0.001(3) 0.005(3) 0.003(3)
C40 0.058(5) 0.035(4) 0.032(4) 0.001(3) 0.011(3) 0.009(3)
C44 0.050(4) 0.034(4) 0.036(4) 0.000(3) 0.007(3) 0.005(3)
C52 0.041(4) 0.030(3) 0.045(4) 0.003(3) 0.018(3) 0.000(3)
C53 0.051(4) 0.037(4) 0.034(4) -0.005(3) 0.015(3) 0.000(3)
C38 0.067(5) 0.029(4) 0.035(4) -0.001(3) 0.015(3) -0.001(4)
C37 0.057(5) 0.027(3) 0.044(4) 0.001(3) 0.013(3) -0.001(3)
C46 0.054(4) 0.037(4) 0.039(4) -0.003(3) 0.012(3) 0.000(3)
C41 0.063(5) 0.042(4) 0.040(4) -0.003(3) 0.008(4) 0.002(4)
C48 0.047(4) 0.044(4) 0.042(4) 0.002(3) 0.015(3) 0.001(3)
C49 0.051(4) 0.056(5) 0.047(4) 0.012(4) 0.019(4) 0.000(4)
C51 0.054(4) 0.051(5) 0.031(4) 0.006(3) 0.009(3) -0.003(4)
C43 0.045(4) 0.031(4) 0.060(5) 0.004(3) 0.007(4) 0.004(3)
C45 0.053(4) 0.040(4) 0.042(4) 0.010(3) 0.010(3) -0.001(4)
C50 0.057(5) 0.061(5) 0.030(4) 0.007(3) 0.014(3) 0.004(4)
C42 0.070(5) 0.034(4) 0.047(5) -0.007(3) 0.009(4) 0.006(4)
O16 0.057(3) 0.040(3) 0.043(3) 0.002(2) 0.022(2) 0.003(3)
O15 0.055(3) 0.035(3) 0.049(3) -0.006(2) 0.019(2) -0.003(3)
O14 0.060(3) 0.032(3) 0.048(3) -0.007(2) 0.011(3) -0.008(3)
O17 0.057(3) 0.049(3) 0.058(3) -0.005(3) 0.032(3) -0.003(3)
O18 0.050(3) 0.042(3) 0.068(4) -0.004(3) 0.025(3) -0.004(3)
O13 0.064(4) 0.036(3) 0.065(4) -0.014(3) 0.019(3) -0.004(3)
N6 0.042(3) 0.036(3) 0.035(3) 0.000(2) 0.011(2) 0.005(3)
N5 0.059(4) 0.031(3) 0.036(3) -0.004(2) 0.013(3) -0.001(3)
C3 0.040(4) 0.036(4) 0.047(4) 0.000(3) 0.015(3) -0.004(3)
C2 0.037(4) 0.050(5) 0.053(5) 0.007(4) 0.005(3) -0.007(4)
C8 0.036(4) 0.043(4) 0.049(4) 0.008(3) 0.015(3) -0.003(3)
C12 0.049(4) 0.054(5) 0.064(5) 0.000(4) 0.024(4) -0.010(4)
C1 0.039(4) 0.061(6) 0.061(5) -0.004(4) -0.004(4) -0.006(4)
C4 0.045(4) 0.043(4) 0.058(5) -0.002(4) 0.028(3) -0.003(4)
C9 0.033(3) 0.040(4) 0.055(5) 0.002(3) 0.008(3) -0.005(3)
C11 0.042(4) 0.059(5) 0.054(5) 0.006(4) 0.014(4) -0.008(4)
C10 0.032(4) 0.051(5) 0.079(6) 0.016(4) 0.011(4) 0.001(4)
C5 0.048(5) 0.051(5) 0.078(6) -0.005(4) 0.025(4) -0.008(4)
C7 0.039(4) 0.039(4) 0.062(5) -0.001(4) 0.009(3) -0.007(3)
C16 0.073(6) 0.049(5) 0.059(5) 0.007(4) 0.015(5) -0.007(5)
C6 0.065(6) 0.049(5) 0.075(6) -0.016(4) 0.029(5) -0.010(4)
C13 0.066(6) 0.060(6) 0.080(7) -0.003(5) 0.039(5) -0.010(5)
C17 0.064(6) 0.073(7) 0.068(6) 0.016(5) 0.001(5) 0.009(6)
C18 0.054(6) 0.061(7) 0.099(8) 0.028(6) -0.020(5) -0.006(5)
C15 0.114(10) 0.053(6) 0.069(6) 0.007(5) 0.034(6) -0.015(6)
C14 0.107(9) 0.075(7) 0.080(7) -0.004(6) 0.060(6) -0.019(7)
O1 0.062(4) 0.055(4) 0.058(4) -0.013(3) 0.000(3) 0.003(3)
O4 0.067(4) 0.065(5) 0.080(5) 0.014(4) 0.006(4) -0.002(4)
O2 0.067(4) 0.064(4) 0.071(4) -0.004(3) -0.010(4) 0.003(4)
O5 0.055(4) 0.078(5) 0.125(7) 0.024(5) -0.006(4) 0.002(4)
O6 0.054(4) 0.077(6) 0.135(8) 0.017(5) -0.002(5) 0.008(4)
O3 0.043(3) 0.051(3) 0.077(4) 0.003(3) 0.007(3) 0.002(3)
N1 0.036(3) 0.040(3) 0.051(4) -0.003(3) 0.016(3) -0.004(3)
N2 0.068(5) 0.057(5) 0.067(5) 0.029(4) -0.003(4) 0.006(4)
C75 0.031(3) 0.033(3) 0.033(3) 0.002(3) 0.012(3) -0.003(3)
C74 0.034(3) 0.029(3) 0.039(4) 0.001(3) 0.013(3) 0.001(3)
C88 0.037(3) 0.036(4) 0.040(4) -0.008(3) 0.011(3) -0.006(3)
C81 0.035(3) 0.032(3) 0.052(4) -0.003(3) 0.016(3) 0.002(3)
C89 0.035(3) 0.034(4) 0.038(4) 0.000(3) 0.009(3) -0.010(3)
C73 0.032(3) 0.027(3) 0.046(4) 0.002(3) 0.012(3) -0.008(3)
C83 0.038(4) 0.034(4) 0.047(4) -0.007(3) 0.014(3) 0.000(3)
C80 0.026(3) 0.027(3) 0.038(4) 0.006(3) 0.006(3) -0.003(3)
C82 0.029(3) 0.034(3) 0.040(4) -0.005(3) 0.005(3) -0.002(3)
C76 0.035(3) 0.038(4) 0.046(4) 0.003(3) 0.012(3) 0.002(3)
C79 0.037(4) 0.034(4) 0.048(4) 0.001(3) 0.010(3) -0.004(3)
C90 0.040(4) 0.035(4) 0.055(5) -0.004(3) 0.015(3) -0.003(3)
C78 0.045(4) 0.042(4) 0.051(4) 0.017(3) 0.007(3) -0.004(4)
C87 0.050(4) 0.038(4) 0.053(4) -0.005(3) 0.029(3) -0.006(3)
C84 0.043(4) 0.042(4) 0.051(4) -0.011(3) 0.016(3) -0.003(3)
C77 0.048(4) 0.047(4) 0.045(4) 0.012(3) 0.016(3) -0.001(4)
C85 0.057(5) 0.052(5) 0.045(4) -0.013(4) 0.011(4) -0.001(4)
C86 0.070(6) 0.046(4) 0.052(5) -0.009(4) 0.028(4) -0.009(4)
O27 0.040(3) 0.038(3) 0.040(3) 0.001(2) 0.006(2) -0.005(2)
O25 0.045(3) 0.033(2) 0.037(3) 0.009(2) 0.009(2) -0.005(2)
O28 0.045(3) 0.036(3) 0.045(3) -0.007(2) 0.011(2) -0.009(2)
O26 0.049(3) 0.035(3) 0.055(3) 0.005(2) 0.012(2) -0.005(2)
O29 0.046(3) 0.043(3) 0.050(3) -0.008(2) 0.013(2) 0.000(3)
O30 0.051(3) 0.053(3) 0.046(3) -0.010(3) 0.005(3) 0.008(3)
N10 0.034(3) 0.036(3) 0.040(3) -0.003(2) 0.010(2) -0.006(3)
N9 0.033(3) 0.025(3) 0.035(3) 0.006(2) 0.013(2) 0.004(2)
C57 0.043(4) 0.032(4) 0.046(4) -0.006(3) 0.016(3) 0.001(3)
C58 0.048(4) 0.037(4) 0.044(4) -0.007(3) 0.011(3) 0.002(3)
C59 0.053(4) 0.046(4) 0.057(5) -0.008(4) 0.029(4) 0.002(4)
C60 0.045(4) 0.062(6) 0.075(6) -0.021(5) 0.028(4) -0.001(4)
C70 0.029(3) 0.028(3) 0.028(3) 0.002(2) 0.010(2) -0.005(3)
C56 0.038(4) 0.040(4) 0.038(4) -0.002(3) 0.006(3) 0.004(3)
C65 0.034(3) 0.027(3) 0.032(3) -0.002(3) 0.011(3) -0.004(3)
C72 0.034(3) 0.035(3) 0.031(3) 0.003(3) 0.005(3) -0.001(3)
C71 0.034(3) 0.027(3) 0.031(3) -0.001(2) 0.011(3) 0.001(3)
C64 0.034(3) 0.030(3) 0.045(4) -0.003(3) 0.014(3) 0.001(3)
C66 0.047(4) 0.030(3) 0.041(4) 0.007(3) 0.011(3) 0.000(3)
C69 0.039(3) 0.028(3) 0.041(4) 0.003(3) 0.015(3) -0.001(3)
C67 0.060(5) 0.035(4) 0.036(4) 0.011(3) 0.016(3) 0.002(4)
C63 0.036(3) 0.035(4) 0.045(4) 0.000(3) 0.018(3) 0.005(3)
C55 0.041(4) 0.041(4) 0.038(4) -0.007(3) 0.005(3) -0.001(3)
C62 0.033(3) 0.036(4) 0.048(4) -0.011(3) 0.012(3) 0.000(3)
C61 0.041(4) 0.048(4) 0.057(5) -0.019(4) 0.017(3) -0.001(4)
C68 0.047(4) 0.045(4) 0.033(4) 0.004(3) 0.018(3) 0.000(3)
N8 0.032(3) 0.029(3) 0.037(3) 0.003(2) 0.011(2) 0.000(2)
N7 0.040(3) 0.034(3) 0.041(3) -0.005(2) 0.009(3) -0.001(3)
O19 0.040(3) 0.036(3) 0.074(4) -0.005(3) 0.012(3) -0.001(2)
O20 0.037(3) 0.039(3) 0.062(3) -0.001(2) 0.007(2) -0.001(2)
O21 0.042(3) 0.036(3) 0.056(3) 0.001(2) 0.016(2) -0.001(2)
O24 0.044(3) 0.040(3) 0.037(3) 0.008(2) 0.008(2) -0.007(2)
O22 0.031(2) 0.040(3) 0.043(3) 0.007(2) 0.010(2) -0.003(2)
O23 0.041(3) 0.039(3) 0.039(3) 0.011(2) 0.011(2) 0.001(2)

loop_
_atom_type_symbol
_atom_type_description
_atom_type_scat_dispersion_real
_atom_type_scat_dispersion_imag
_atom_type_scat_source
C C 0.0181 0.0091 'International Tables Vol C Tables 4.2.6.8 and 6.1.1.4'
H H 0.0000 0.0000 'International Tables Vol C Tables 4.2.6.8 and 6.1.1.4'
O O 0.0492 0.0322 'International Tables Vol C Tables 4.2.6.8 and 6.1.1.4'
S S 0.3331 0.5567 'International Tables Vol C Tables 4.2.6.8 and 6.1.1.4'
Mn Mn -0.5299 2.8052 'International Tables Vol C Tables 4.2.6.8 and 6.1.1.4'
Cu Cu -1.9646 0.5888 'International Tables Vol C Tables 4.2.6.8 and 6.1.1.4'
N N 0.0311 0.0180 'International Tables Vol C Tables 4.2.6.8 and 6.1.1.4'

loop_
_exptl_crystal_face_index_h
_exptl_crystal_face_index_k
_exptl_crystal_face_index_l
_exptl_crystal_face_perp_dist
8 -17 0 0.0969
-8 17 0 0.0969
-13 -9 0 0.058
13 9 0 0.067
3 -11 11 0.24
-3 10 -12 0.2222
5 -7 -14 0.2638
-6 7 14 0.2795

loop_
_geom_angle_atom_site_label_1
_geom_angle_atom_site_label_2
_geom_angle_atom_site_label_3
_geom_angle
O1 Cu1 O30 84.2(3)
O1 Cu1 N1 84.8(3)
O30 Cu1 N1 169.0(3)
O1 Cu1 N10 167.6(3)
O30 Cu1 N10 84.3(3)
N1 Cu1 N10 106.6(3)
N3 Cu2 N2 106.8(4)
N3 Cu2 O7 83.0(4)
N2 Cu2 O7 156.3(4)
N3 Cu2 O6 169.0(4)
N2 Cu2 O6 83.3(4)
O7 Cu2 O6 86.0(4)
N3 Cu2 O_7 92.4(7)
N2 Cu2 O_7 111.5(8)
O7 Cu2 O_7 89.1(8)
O6 Cu2 O_7 87.6(7)
N3 Cu2 O_7 90.4(4)
N2 Cu2 O_7 93.3(4)
O7 Cu2 O_7 108.4(5)
O6 Cu2 O_7 93.3(4)
O13 Cu3 N4 170.4(3)
O13 Cu3 N5 82.5(3)
N4 Cu3 N5 107.0(3)
O13 Cu3 O12 89.3(3)
N4 Cu3 O12 82.9(3)
N5 Cu3 O12 137.8(3)
O13 Cu3 O_5 89.7(5)
N4 Cu3 O_5 86.4(5)
N5 Cu3 O_5 119.4(6)
O12 Cu3 O_5 101.7(6)
O13 Cu3 O_5 88.0(3)
N4 Cu3 O_5 90.3(3)
N5 Cu3 O_5 105.5(4)
O12 Cu3 O_5 115.5(4)
N6 Cu4 O19 169.7(3)
N6 Cu4 N7 105.2(3)
O19 Cu4 N7 83.9(3)
N6 Cu4 O18 83.5(3)
O19 Cu4 O18 86.3(3)
N7 Cu4 O18 151.3(3)
N6 Cu4 O1W_19 93.63(18)
O19 Cu4 O1W_19 88.69(19)
N7 Cu4 O1W_19 104.03(19)
O18 Cu4 O1W_19 102.61(19)
O25 Cu5 O24 83.9(2)
O25 Cu5 N8 157.7(2)
O24 Cu5 N8 82.6(2)
O25 Cu5 N9 83.5(2)
O24 Cu5 N9 165.4(2)
N8 Cu5 N9 107.0(2)
O25 Cu5 O_6 95.7(3)
O24 Cu5 O_6 89.1(3)
N8 Cu5 O_6 101.8(3)
N9 Cu5 O_6 99.4(3)
O25 Cu5 O_6 90.1(5)
O24 Cu5 O_6 96.4(5)
N8 Cu5 O_6 109.1(5)
N9 Cu5 O_6 90.8(5)
O1W_17 Mn1 O1W_18 95.80(3)
O1W_17 Mn1 O5 97.8(3)
O1W_18 Mn1 O5 97.4(3)
O1W_17 Mn1 O2 92.5(2)
O1W_18 Mn1 O2 94.6(2)
O5 Mn1 O2 163.3(3)
O1W_17 Mn1 O4 92.0(2)
O1W_18 Mn1 O4 170.5(2)
O5 Mn1 O4 76.1(3)
O2 Mn1 O4 90.5(3)
O1W_17 Mn1 O3 167.84(19)
O1W_18 Mn1 O3 89.22(17)
O5 Mn1 O3 92.5(3)
O2 Mn1 O3 76.1(3)
O4 Mn1 O3 84.2(3)
O1W_15 Mn2 O1W_20 92.69(4)
O1W_15 Mn2 O8 91.0(3)
O1W_20 Mn2 O8 96.3(3)
O1W_15 Mn2 O10 94.48(17)
O1W_20 Mn2 O10 166.4(2)
O8 Mn2 O10 95.1(3)
O1W_15 Mn2 O11 92.8(2)
O1W_20 Mn2 O11 92.56(19)
O8 Mn2 O11 170.2(3)
O10 Mn2 O11 75.6(3)
O1W_15 Mn2 O9 166.0(2)
O1W_20 Mn2 O9 91.76(19)
O8 Mn2 O9 75.3(3)
O10 Mn2 O9 84.0(3)
O11 Mn2 O9 100.3(3)
O1W_14 Mn3 O17 90.89(16)
O1W_14 Mn3 O16 165.93(16)
O17 Mn3 O16 77.0(2)
O1W_14 Mn3 O1W_13 92.85(3)
O17 Mn3 O1W_13 92.68(18)
O16 Mn3 O1W_13 94.83(16)
O1W_14 Mn3 O15 90.66(15)
O17 Mn3 O15 101.8(2)
O16 Mn3 O15 84.9(2)
O1W_13 Mn3 O15 165.05(16)
O1W_14 Mn3 O14 101.75(16)
O17 Mn3 O14 166.9(2)
O16 Mn3 O14 90.0(2)
O1W_13 Mn3 O14 90.15(15)
O15 Mn3 O14 74.9(2)
O_2 Mn4 O_1 90.1(2)
O_2 Mn4 O23 101.9(2)
O_1 Mn4 O23 92.6(2)
O_2 Mn4 O20 89.7(2)
O_1 Mn4 O20 96.6(3)
O23 Mn4 O20 165.2(2)
O_2 Mn4 O21 166.3(2)
O_1 Mn4 O21 90.7(2)
O23 Mn4 O21 91.7(2)
O20 Mn4 O21 76.6(2)
O_2 Mn4 O22 97.1(2)
O_1 Mn4 O22 167.4(2)
O23 Mn4 O22 75.78(19)
O20 Mn4 O22 93.9(2)
O21 Mn4 O22 84.8(2)
O_4 Mn5 O_3 84.8(10)
O_4 Mn5 O_3 92.7(3)
O_4 Mn5 O26 95.4(10)
O_4 Mn5 O26 101.0(3)
O_3 Mn5 O26 89.2(2)
O_4 Mn5 O29 97.0(10)
O_4 Mn5 O29 90.3(3)
O_3 Mn5 O29 99.5(2)
O26 Mn5 O29 165.4(2)
O_4 Mn5 O27 102.0(10)
O_4 Mn5 O27 95.6(3)
O_3 Mn5 O27 164.2(2)
O26 Mn5 O27 76.1(2)
O29 Mn5 O27 93.8(2)
O_4 Mn5 O28 171.8(10)
O_4 Mn5 O28 165.9(3)
O_3 Mn5 O28 92.3(2)
O26 Mn5 O28 92.3(2)
O29 Mn5 O28 75.8(2)
O27 Mn5 O28 82.8(2)
C26 C27 C28 110.1(9)
C26 C27 H27A 109.6
C28 C27 H27A 109.6
C26 C27 H27B 109.6
C28 C27 H27B 109.6
H27A C27 H27B 108.2
C33 C34 C29 120.8(8)
C33 C34 N4 119.8(8)
C29 C34 N4 119.3(7)
O10 C35 N4 127.5(8)
O10 C35 C36 117.4(8)
N4 C35 C36 115.1(9)
C32 C33 C34 120.7(9)
C32 C33 H33 119.7
C34 C33 H33 119.7
C34 C29 C30 116.2(8)
C34 C29 C28 119.7(8)
C30 C29 C28 124.1(8)
O11 C36 O12 126.4(9)
O11 C36 C35 117.4(9)
O12 C36 C35 116.2(9)
O9 C20 N3 128.4(11)
O9 C20 C19 118.7(11)
N3 C20 C19 112.8(10)
C29 C28 C27 116.1(9)
C29 C28 H28A 108.3
C27 C28 H28A 108.3
C29 C28 H28B 108.3
C27 C28 H28B 108.3
H28A C28 H28B 107.4
C30 C31 C32 120.2(9)
C30 C31 H31 119.9
C32 C31 H31 119.9
C25 C26 C21 117.7(9)
C25 C26 C27 120.1(9)
C21 C26 C27 122.2(8)
C31 C30 C29 122.6(9)
C31 C30 H30 118.7
C29 C30 H30 118.7
C22 C21 C26 120.2(10)
C22 C21 N3 118.7(11)
C26 C21 N3 121.1(8)
C33 C32 C31 119.4(9)
C33 C32 H32 120.3
C31 C32 H32 120.3
C24 C23 C22 119.4(10)
C24 C23 H23 120.3
C22 C23 H23 120.3
C25 C24 C23 121.8(11)
C25 C24 H24 119.1
C23 C24 H24 119.1
C21 C22 C23 119.4(12)
C21 C22 H22 120.3
C23 C22 H22 120.3
C24 C25 C26 121.6(12)
C24 C25 H25 119.2
C26 C25 H25 119.2
O7 C19 O8 123.7(12)
O7 C19 C20 118.5(12)
O8 C19 C20 117.9(12)
C20 O9 Mn2 112.3(7)
C36 O12 Cu3 111.7(6)
C36 O11 Mn2 114.2(6)
C19 O8 Mn2 114.3(8)
C19 O7 Cu2 111.8(8)
C35 O10 Mn2 113.1(5)
C35 N4 C34 117.1(8)
C35 N4 Cu3 112.7(6)
C34 N4 Cu3 129.1(6)
C20 N3 C21 117.2(9)
C20 N3 Cu2 113.2(8)
C21 N3 Cu2 128.6(7)
O18 C54 O17 125.4(8)
O18 C54 C53 117.8(7)
O17 C54 C53 116.8(8)
C40 C39 C44 120.0(7)
C40 C39 N5 119.3(7)
C44 C39 N5 120.7(7)
C52 C47 C48 117.9(7)
C52 C47 C46 119.7(7)
C48 C47 C46 122.4(7)
C41 C40 C39 120.9(8)
C41 C40 H40 119.5
C39 C40 H40 119.5
C39 C44 C43 117.1(7)
C39 C44 C45 121.6(7)
C43 C44 C45 121.2(7)
C47 C52 C51 121.6(7)
C47 C52 N6 120.1(7)
C51 C52 N6 118.2(7)
O16 C53 N6 127.8(7)
O16 C53 C54 118.6(7)
N6 C53 C54 113.6(7)
O15 C38 N5 129.5(7)
O15 C38 C37 118.4(8)
N5 C38 C37 112.2(8)
O14 C37 O13 126.4(7)
O14 C37 C38 116.9(8)
O13 C37 C38 116.7(8)
C47 C46 C45 115.8(7)
C47 C46 H46A 108.3
C45 C46 H46A 108.3
C47 C46 H46B 108.3
C45 C46 H46B 108.3
H46A C46 H46B 107.4
C42 C41 C40 120.7(8)
C42 C41 H41 119.7
C40 C41 H41 119.7
C49 C48 C47 121.1(8)
C49 C48 H48 119.5
C47 C48 H48 119.5
C48 C49 C50 120.9(8)
C48 C49 H49 119.6
C50 C49 H49 119.6
C50 C51 C52 120.8(8)
C50 C51 H51 119.6
C52 C51 H51 119.6
C42 C43 C44 122.4(8)
C42 C43 H43 118.8
C44 C43 H43 118.8
C44 C45 C46 110.5(7)
C44 C45 H45A 109.6
C46 C45 H45A 109.6
C44 C45 H45B 109.6
C46 C45 H45B 109.6
H45A C45 H45B 108.1
C51 C50 C49 117.8(8)
C51 C50 H50 121.1
C49 C50 H50 121.1
C41 C42 C43 118.8(8)
C41 C42 H42 120.6
C43 C42 H42 120.6
C53 O16 Mn3 112.7(5)
C38 O15 Mn3 112.1(5)
C37 O14 Mn3 113.1(5)
C54 O17 Mn3 113.7(5)
C54 O18 Cu4 111.8(5)
C37 O13 Cu3 114.6(5)
C53 N6 C52 117.2(6)
C53 N6 Cu4 112.6(5)
C52 N6 Cu4 130.0(5)
C38 N5 C39 116.5(7)
C38 N5 Cu3 113.2(5)
C39 N5 Cu3 130.3(6)
C4 C3 C8 119.6(8)
C4 C3 N1 119.6(7)
C8 C3 N1 120.7(7)
O3 C2 N1 128.0(9)
O3 C2 C1 119.0(8)
N1 C2 C1 113.0(8)
C7 C8 C3 118.3(7)
C7 C8 C9 121.7(7)
C3 C8 C9 119.8(7)
C11 C12 C13 122.2(10)
C11 C12 H12D 118.9
C13 C12 H12D 118.9
O2 C1 O1 124.2(10)
O2 C1 C2 117.9(9)
O1 C1 C2 117.9(8)
C5 C4 C3 120.3(8)
C5 C4 H4D 119.8
C3 C4 H4D 119.8
C8 C9 C10 110.1(7)
C8 C9 H9A 109.6
C10 C9 H9A 109.6
C8 C9 H9B 109.6
C10 C9 H9B 109.6
H9A C9 H9B 108.2
C12 C11 C16 120.0(9)
C12 C11 C10 123.0(8)
C16 C11 C10 117.0(8)
C9 C10 C11 115.9(7)
C9 C10 H10A 108.3
C11 C10 H10A 108.3
C9 C10 H10B 108.3
C11 C10 H10B 108.3
H10A C10 H10B 107.4
C6 C5 C4 120.2(9)
C6 C5 H5 119.9
C4 C5 H5 119.9
C8 C7 C6 122.5(8)
C8 C7 H7 118.8
C6 C7 H7 118.8
C11 C16 N2 121.3(9)
C11 C16 C15 117.7(11)
N2 C16 C15 121.0(10)
C5 C6 C7 119.0(9)
C5 C6 H6 120.5
C7 C6 H6 120.5
C14 C13 C12 120.2(11)
C14 C13 H13D 119.9
C12 C13 H13D 119.9
O4 C17 N2 128.5(12)
O4 C17 C18 116.4(11)
N2 C17 C18 115.1(11)
O6 C18 O5 125.9(13)
O6 C18 C17 116.3(11)
O5 C18 C17 117.8(12)
C16 C15 C14 121.1(11)
C16 C15 H15D 119.5
C14 C15 H15D 119.5
C13 C14 C15 118.8(10)
C13 C14 H14D 120.6
C15 C14 H14D 120.6
C1 O1 Cu1 111.8(6)
C17 O4 Mn1 113.1(8)
C1 O2 Mn1 113.5(7)
C18 O5 Mn1 115.1(9)
C18 O6 Cu2 113.7(8)
C2 O3 Mn1 110.9(6)
C2 N1 C3 117.7(7)
C2 N1 Cu1 112.4(6)
C3 N1 Cu1 129.9(6)
C17 N2 C16 118.2(10)
C17 N2 Cu2 111.3(8)
C16 N2 Cu2 130.4(7)
C76 C75 C80 120.2(7)
C76 C75 N9 119.2(6)
C80 C75 N9 120.6(6)
O27 C74 N9 128.5(7)
O27 C74 C73 116.9(6)
N9 C74 C73 114.6(6)
C87 C88 C83 120.6(7)
C87 C88 N10 119.6(7)
C83 C88 N10 119.8(7)
C80 C81 C82 110.1(6)
C80 C81 H81A 109.6
C82 C81 H81A 109.6
C80 C81 H81B 109.6
C82 C81 H81B 109.6
H81A C81 H81B 108.2
O28 C89 N10 128.4(7)
O28 C89 C90 117.8(7)
N10 C89 C90 113.8(6)
O26 C73 O25 124.7(7)
O26 C73 C74 118.6(7)
O25 C73 C74 116.6(6)
C84 C83 C88 117.4(7)
C84 C83 C82 123.0(7)
C88 C83 C82 119.6(7)
C79 C80 C75 117.1(7)
C79 C80 C81 120.8(6)
C75 C80 C81 122.0(6)
C83 C82 C81 116.7(6)
C83 C82 H82A 108.1
C81 C82 H82A 108.1
C83 C82 H82B 108.1
C81 C82 H82B 108.1
H82A C82 H82B 107.3
C77 C76 C75 120.1(7)
C77 C76 H76 119.9
C75 C76 H76 119.9
C78 C79 C80 122.6(7)
C78 C79 H79 118.7
C80 C79 H79 118.7
O29 C90 O30 125.8(8)
O29 C90 C89 118.1(7)
O30 C90 C89 116.1(7)
C79 C78 C77 119.7(7)
C79 C78 H78 120.2
C77 C78 H78 120.2
C86 C87 C88 120.6(8)
C86 C87 H87 119.7
C88 C87 H87 119.7
C83 C84 C85 121.9(8)
C83 C84 H84 119.0
C85 C84 H84 119.0
C76 C77 C78 120.2(8)
C76 C77 H77 119.9
C78 C77 H77 119.9
C86 C85 C84 119.9(8)
C86 C85 H85 120.1
C84 C85 H85 120.1
C85 C86 C87 119.6(8)
C85 C86 H86 120.2
C87 C86 H86 120.2
C74 O27 Mn5 112.9(4)
C73 O25 Cu5 113.3(4)
C89 O28 Mn5 112.2(5)
C73 O26 Mn5 114.5(5)
C90 O29 Mn5 114.3(5)
C90 O30 Cu1 113.5(5)
C89 N10 C88 115.8(6)
C89 N10 Cu1 111.9(5)
C88 N10 Cu1 132.3(5)
C74 N9 C75 117.5(6)
C74 N9 Cu5 111.9(5)
C75 N9 Cu5 130.4(5)
C62 C57 C58 121.4(7)
C62 C57 N7 119.0(7)
C58 C57 N7 119.6(7)
C57 C58 C59 119.5(8)
C57 C58 H58 120.3
C59 C58 H58 120.3
C60 C59 C58 120.3(8)
C60 C59 H59 119.9
C58 C59 H59 119.9
C61 C60 C59 118.9(8)
C61 C60 H60 120.6
C59 C60 H60 120.6
C69 C70 C65 120.8(6)
C69 C70 N8 119.9(6)
C65 C70 N8 119.3(6)
O21 C56 N7 128.3(7)
O21 C56 C55 117.8(7)
N7 C56 C55 113.7(7)
C70 C65 C66 118.7(6)
C70 C65 C64 121.3(6)
C66 C65 C64 120.0(6)
O24 C72 O23 124.4(6)
O24 C72 C71 119.1(6)
O23 C72 C71 116.5(6)
O22 C71 N8 129.9(6)
O22 C71 C72 118.3(6)
N8 C71 C72 111.7(6)
C65 C64 C63 110.6(6)
C65 C64 H64A 109.5
C63 C64 H64A 109.5
C65 C64 H64B 109.5
C63 C64 H64B 109.5
H64A C64 H64B 108.1
C67 C66 C65 120.3(7)
C67 C66 H66 119.8
C65 C66 H66 119.8
C70 C69 C68 119.9(7)
C70 C69 69A 120.0
C68 C69 69A 120.0
C68 C67 C66 120.1(7)
C68 C67 67A 119.9
C66 C67 67A 119.9
C62 C63 C64 116.6(6)
C62 C63 H63A 108.2
C64 C63 H63A 108.2
C62 C63 H63B 108.2
C64 C63 H63B 108.2
H63A C63 H63B 107.3
O19 C55 O20 124.2(7)
O19 C55 C56 117.7(7)
O20 C55 C56 118.1(7)
C57 C62 C61 117.6(7)
C57 C62 C63 120.1(7)
C61 C62 C63 122.3(7)
C60 C61 C62 122.3(8)
C60 C61 H61 118.9
C62 C61 H61 118.9
C67 C68 C69 120.2(7)
C67 C68 H68 119.9
C69 C68 H68 119.9
C71 N8 C70 116.9(6)
C71 N8 Cu5 113.7(5)
C70 N8 Cu5 129.4(5)
C56 N7 C57 116.6(6)
C56 N7 Cu4 111.6(5)
C57 N7 Cu4 131.4(5)
C55 O19 Cu4 112.9(5)
C55 O20 Mn4 113.6(5)
C56 O21 Mn4 112.9(5)
C72 O24 Cu5 112.7(4)
C71 O22 Mn4 111.6(4)
C72 O23 Mn4 113.8(4)
O_1 S_1 C02_1 107.9(10)
O_1 S_1 C01_1 103.1(7)
C02_1 S_1 C01_1 97.7(11)
S_1 O_1 Mn4 125.3(4)
S_1 C01_1 H01A_1 109.5
S_1 C01_1 H01B_1 109.5
H01A_1 C01_1 H01B_1 109.5
S_1 C01_1 H01C_1 109.5
H01A_1 C01_1 H01C_1 109.5
H01B_1 C01_1 H01C_1 109.5
S_1 C02_1 H02A_1 109.5
S_1 C02_1 H02B_1 109.5
H02A_1 C02_1 H02B_1 109.5
S_1 C02_1 H02C_1 109.5
H02A_1 C02_1 H02C_1 109.5
H02B_1 C02_1 H02C_1 109.5
O_2 S_2 C01_2 105.8(5)
O_2 S_2 C02_2 104.6(4)
C01_2 S_2 C02_2 98.0(6)
S_2 O_2 Mn4 122.8(3)
S_2 C01_2 H01D_2 109.5
S_2 C01_2 H01E_2 109.5
H01D_2 C01_2 H01E_2 109.5
S_2 C01_2 H01F_2 109.5
H01D_2 C01_2 H01F_2 109.5
H01E_2 C01_2 H01F_2 109.5
S_2 C02_2 H02D_2 109.5
S_2 C02_2 H02E_2 109.5
H02D_2 C02_2 H02E_2 109.5
S_2 C02_2 H02F_2 109.5
H02D_2 C02_2 H02F_2 109.5
H02E_2 C02_2 H02F_2 109.5
O_3 S_3 C02_3 107.6(8)
O_3 S_3 C01_3 104.1(6)
C02_3 S_3 C01_3 96.3(9)
S_3 O_3 Mn5 122.3(4)
S_3 C01_3 H01G_3 109.5
S_3 C01_3 H01H_3 109.5
H01G_3 C01_3 H01H_3 109.5
S_3 C01_3 H01I_3 109.5
H01G_3 C01_3 H01I_3 109.5
H01H_3 C01_3 H01I_3 109.5
S_3 C02_3 H02G_3 109.5
S_3 C02_3 H02H_3 109.5
H02G_3 C02_3 H02H_3 109.5
S_3 C02_3 H02I_3 109.5
H02G_3 C02_3 H02I_3 109.5
H02H_3 C02_3 H02I_3 109.5
O_4 S_4 C02_4 105.9(8)
O_4 S_4 C01_4 106.6(7)
C02_4 S_4 C01_4 96.5(9)
S_4 O_4 Mn5 119.5(6)
S_4 C01_4 H01J_4 109.5
S_4 C01_4 H01W_4 109.5
H01J_4 C01_4 H01W_4 109.5
S_4 C01_4 H02J_4 109.5
H01J_4 C01_4 H02J_4 109.5
H01W_4 C01_4 H02J_4 109.5
S_4 C02_4 H02Q_4 109.5
S_4 C02_4 H03A_4 109.5
H02Q_4 C02_4 H03A_4 109.5
S_4 C02_4 H03B_4 109.5
H02Q_4 C02_4 H03B_4 109.5
H03A_4 C02_4 H03B_4 109.5
O_4 S_4 C01_4 105(2)
O_4 S_4 C02_4 100.3(19)
C01_4 S_4 C02_4 110(2)
S_4 O_4 Mn5 146(2)
S_4 C01_4 H03C_4 109.5
S_4 C01_4 H03D_4 109.5
H03C_4 C01_4 H03D_4 109.5
S_4 C01_4 H03E_4 109.5
H03C_4 C01_4 H03E_4 109.5
H03D_4 C01_4 H03E_4 109.5
S_4 C02_4 H03F_4 109.5
S_4 C02_4 H03G_4 109.5
H03F_4 C02_4 H03G_4 109.5
S_4 C02_4 H03H_4 109.5
H03F_4 C02_4 H03H_4 109.5
H03G_4 C02_4 H03H_4 109.5
O_5 S_5 C02_5 104.0(14)
O_5 S_5 C01_5 112.8(15)
C02_5 S_5 C01_5 95.6(17)
S_5 O_5 Cu3 138.3(11)
S_5 C01_5 H01K_5 109.5
S_5 C01_5 H01L_5 109.5
H01K_5 C01_5 H01L_5 109.5
S_5 C01_5 H01M_5 109.5
H01K_5 C01_5 H01M_5 109.5
H01L_5 C01_5 H01M_5 109.5
S_5 C02_5 H02K_5 109.5
S_5 C02_5 H02L_5 109.5
H02K_5 C02_5 H02L_5 109.5
S_5 C02_5 H02M_5 109.5
H02K_5 C02_5 H02M_5 109.5
H02L_5 C02_5 H02M_5 109.5
O_5 S_5 C02_5 109.7(10)
O_5 S_5 C01_5 107.5(6)
C02_5 S_5 C01_5 95.9(10)
S_5 O_5 Cu3 140.0(6)
S_5 C01_5 H01N_5 109.5
S_5 C01_5 H01O_5 109.5
H01N_5 C01_5 H01O_5 109.5
S_5 C01_5 H01P_5 109.5
H01N_5 C01_5 H01P_5 109.5
H01O_5 C01_5 H01P_5 109.5
S_5 C02_5 H02N_5 109.5
S_5 C02_5 H02O_5 109.5
H02N_5 C02_5 H02O_5 109.5
S_5 C02_5 H02P_5 109.5
H02N_5 C02_5 H02P_5 109.5
H02O_5 C02_5 H02P_5 109.5
S_6 O_6 Cu5 140.1(6)
O_6 S_6 C01_6 104.7(7)
O_6 S_6 C02_6 106.2(7)
C01_6 S_6 C02_6 94.9(8)
S_6 C01_6 H01Q_6 109.5
S_6 C01_6 H01R_6 109.5
H01Q_6 C01_6 H01R_6 109.5
S_6 C01_6 H01S_6 109.5
H01Q_6 C01_6 H01S_6 109.5
H01R_6 C01_6 H01S_6 109.5
S_6 C02_6 H02T_6 109.5
S_6 C02_6 H02U_6 109.5
H02T_6 C02_6 H02U_6 109.5
S_6 C02_6 H02V_6 109.5
H02T_6 C02_6 H02V_6 109.5
H02U_6 C02_6 H02V_6 109.5
S_6 O_6 Cu5 134.7(10)
O_6 S_6 C02_6 108.3(14)
O_6 S_6 C01_6 106.9(12)
C02_6 S_6 C01_6 97.4(16)
S_6 C01_6 H01X_6 109.5
S_6 C01_6 H01Y_6 109.5
H01X_6 C01_6 H01Y_6 109.5
S_6 C01_6 H01Z_6 109.5
H01X_6 C01_6 H01Z_6 109.5
H01Y_6 C01_6 H01Z_6 109.5
S_6 C02_6 H02R_6 109.5
S_6 C02_6 H02S_6 109.5
H02R_6 C02_6 H02S_6 109.5
S_6 C02_6 H02Z_6 109.5
H02R_6 C02_6 H02Z_6 109.5
H02S_6 C02_6 H02Z_6 109.5
O_7 S_7 C02_7 116(2)
O_7 S_7 C01_7 93(2)
C02_7 S_7 C01_7 100(3)
S_7 O_7 Cu2 116.2(14)
S_7 C01_7 H03I_7 109.5
S_7 C01_7 H03J_7 109.5
H03I_7 C01_7 H03J_7 109.5
S_7 C01_7 H03K_7 109.5
H03I_7 C01_7 H03K_7 109.5
H03J_7 C01_7 H03K_7 109.5
S_7 C02_7 H03L_7 109.5
S_7 C02_7 H03M_7 109.5
H03L_7 C02_7 H03M_7 109.5
S_7 C02_7 H03N_7 109.5
H03L_7 C02_7 H03N_7 109.5
H03M_7 C02_7 H03N_7 109.5
O_7 S_7 C02_7 109.2(15)
O_7 S_7 C01_7 104.5(14)
C02_7 S_7 C01_7 100.5(18)
S_7 O_7 Cu2 132.3(8)
S_7 C01_7 H03O_7 109.5
S_7 C01_7 H03P_7 109.5
H03O_7 C01_7 H03P_7 109.5
S_7 C01_7 H03Q_7 109.5
H03O_7 C01_7 H03Q_7 109.5
H03P_7 C01_7 H03Q_7 109.5
S_7 C02_7 H03R_7 109.5
S_7 C02_7 H03S_7 109.5
H03R_7 C02_7 H03S_7 109.5
S_7 C02_7 H03T_7 109.5
H03R_7 C02_7 H03T_7 109.5
H03S_7 C02_7 H03T_7 109.5
O_8 S_8 C01_8 104.2(6)
O_8 S_8 C02_8 108.1(7)
C01_8 S_8 C02_8 95.6(7)
S_8 C01_8 H03U_8 109.5
S_8 C01_8 H03V_8 109.5
H03U_8 C01_8 H03V_8 109.5
S_8 C01_8 H03W_8 109.5
H03U_8 C01_8 H03W_8 109.5
H03V_8 C01_8 H03W_8 109.5
S_8 C02_8 H03X_8 109.5
S_8 C02_8 H03Y_8 109.5
H03X_8 C02_8 H03Y_8 109.5
S_8 C02_8 H03Z_8 109.5
H03X_8 C02_8 H03Z_8 109.5
H03Y_8 C02_8 H03Z_8 109.5
O_9 S_9 C01_9 103.6(10)
O_9 S_9 C02_9 106.0(14)
C01_9 S_9 C02_9 101.3(13)
S_9 C01_9 H04A_9 109.5
S_9 C01_9 H04B_9 109.5
H04A_9 C01_9 H04B_9 109.5
S_9 C01_9 H04F_9 109.5
H04A_9 C01_9 H04F_9 109.5
H04B_9 C01_9 H04F_9 109.5
S_9 C02_9 H04G_9 109.5
S_9 C02_9 H04H_9 109.5
H04G_9 C02_9 H04H_9 109.5
S_9 C02_9 H04I_9 109.5
H04G_9 C02_9 H04I_9 109.5
H04H_9 C02_9 H04I_9 109.5
O_10 S_10 C02_10 105.5(8)
O_10 S_10 C01_10 107.2(8)
C02_10 S_10 C01_10 98.0(8)
S_10 C01_10 H04C_10 109.5
S_10 C01_10 H04D_10 109.5
H04C_10 C01_10 H04D_10 109.5
S_10 C01_10 H04E_10 109.5
H04C_10 C01_10 H04E_10 109.5
H04D_10 C01_10 H04E_10 109.5
S_10 C02_10 H04J_10 109.5
S_10 C02_10 H04K_10 109.5
H04J_10 C02_10 H04K_10 109.5
S_10 C02_10 H04L_10 109.5
H04J_10 C02_10 H04L_10 109.5
H04K_10 C02_10 H04L_10 109.5
O_11 S_11 C01_11 107.1(11)
O_11 S_11 C02_11 96.8(12)
C01_11 S_11 C02_11 99.1(13)
S_11 C01_11 H04M_11 109.5
S_11 C01_11 H04N_11 109.5
H04M_11 C01_11 H04N_11 109.5
S_11 C01_11 H04U_11 109.5
H04M_11 C01_11 H04U_11 109.5
H04N_11 C01_11 H04U_11 109.5
S_11 C02_11 H04V_11 109.5
S_11 C02_11 H04W_11 109.5
H04V_11 C02_11 H04W_11 109.5
S_11 C02_11 H04X_11 109.5
H04V_11 C02_11 H04X_11 109.5
H04W_11 C02_11 H04X_11 109.5
O_12 S_12 C01_12 90.9(13)
O_12 S_12 C02_12 105.4(15)
C01_12 S_12 C02_12 98.2(14)
S_12 C01_12 H04O_12 109.5
S_12 C01_12 H04P_12 109.5
H04O_12 C01_12 H04P_12 109.5
S_12 C01_12 H04Q_12 109.5
H04O_12 C01_12 H04Q_12 109.5
H04P_12 C01_12 H04Q_12 109.5
S_12 C02_12 H04R_12 109.5
S_12 C02_12 H04S_12 109.5
H04R_12 C02_12 H04S_12 109.5
S_12 C02_12 H04T_12 109.5
H04R_12 C02_12 H04T_12 109.5
H04S_12 C02_12 H04T_12 109.5
Mn3 O1W_13 H1W_13 125.50(3)
Mn3 O1W_13 H2W_13 125.50(3)
H1W_13 O1W_13 H2W_13 108.905(15)
Mn3 O1W_14 H1W_14 115.30(5)
Mn3 O1W_14 H2W_14 115.30(5)
H1W_14 O1W_14 H2W_14 108.906(16)
Mn2 O1W_15 H1W_15 115.25(6)
Mn2 O1W_15 H2W_15 110.71(4)
H1W_15 O1W_15 H2W_15 108.906(16)
H1W_16 O1W_16 H2W_16 108.906(16)
Mn1 O1W_17 H1W_17 108.94(6)
Mn1 O1W_17 H2W_17 108.94(5)
H1W_17 O1W_17 H2W_17 108.905(16)
Mn1 O1W_18 H1W_18 112.19(5)
Mn1 O1W_18 H2W_18 112.19(6)
H1W_18 O1W_18 H2W_18 108.906(16)
Cu4 O1W_19 H1W_19 125.47(3)
Cu4 O1W_19 H2W_19 125.47(3)
H1W_19 O1W_19 H2W_19 108.905(16)
Mn2 O1W_20 H1W_20 112.05(5)
Mn2 O1W_20 H2W_20 112.05(5)
H1W_20 O1W_20 H2W_20 108.905(15)

loop_
_geom_bond_atom_site_label_1
_geom_bond_atom_site_label_2
_geom_bond_distance
Cu1 O1 1.944(7)
Cu1 O30 1.951(6)
Cu1 N1 1.955(7)
Cu1 N10 1.967(6)
Cu2 N3 1.972(9)
Cu2 N2 1.992(10)
Cu2 O7 1.992(10)
Cu2 O6 1.995(9)
Cu2 O_7 2.13(2)
Cu2 O_7 2.373(12)
Cu3 O13 1.962(7)
Cu3 N4 1.984(7)
Cu3 N5 2.016(7)
Cu3 O12 2.030(7)
Cu3 O_5 2.188(16)
Cu3 O_5 2.275(9)
Cu4 N6 1.965(6)
Cu4 O19 1.978(6)
Cu4 N7 2.003(6)
Cu4 O18 2.003(6)
Cu4 O1W_19 2.2278(6)
Cu5 O25 1.979(5)
Cu5 O24 1.986(5)
Cu5 N8 1.995(6)
Cu5 N9 1.995(6)
Cu5 O_6 2.254(10)
Cu5 O_6 2.281(16)
Mn1 O1W_17 2.1557(8)
Mn1 O1W_18 2.1602(9)
Mn1 O5 2.163(10)
Mn1 O2 2.174(8)
Mn1 O4 2.202(8)
Mn1 O3 2.226(7)
Mn2 O1W_15 2.1572(14)
Mn2 O1W_20 2.1598(8)
Mn2 O8 2.189(10)
Mn2 O10 2.199(6)
Mn2 O11 2.212(8)
Mn2 O9 2.231(8)
Mn3 O1W_14 2.1481(8)
Mn3 O17 2.179(7)
Mn3 O16 2.190(5)
Mn3 O1W_13 2.2014(7)
Mn3 O15 2.203(6)
Mn3 O14 2.225(6)
Mn4 O_2 2.133(6)
Mn4 O_1 2.137(7)
Mn4 O23 2.173(5)
Mn4 O20 2.190(6)
Mn4 O21 2.211(6)
Mn4 O22 2.219(5)
Mn5 O_4 2.06(3)
Mn5 O_4 2.136(9)
Mn5 O_3 2.157(7)
Mn5 O26 2.165(6)
Mn5 O29 2.194(6)
Mn5 O27 2.226(5)
Mn5 O28 2.230(6)
C27 C26 1.454(15)
C27 C28 1.556(12)
C27 H27A 0.9900
C27 H27B 0.9900
C34 C33 1.396(13)
C34 C29 1.401(12)
C34 N4 1.432(11)
C35 O10 1.273(12)
C35 N4 1.296(12)
C35 C36 1.533(14)
C33 C32 1.373(15)
C33 H33 0.9500
C29 C30 1.406(14)
C29 C28 1.496(14)
C36 O11 1.253(13)
C36 O12 1.268(14)
C20 O9 1.241(14)
C20 N3 1.314(16)
C20 C19 1.511(17)
C28 H28A 0.9900
C28 H28B 0.9900
C31 C30 1.364(14)
C31 C32 1.377(15)
C31 H31 0.9500
C26 C25 1.404(15)
C26 C21 1.434(16)
C30 H30 0.9500
C21 C22 1.387(16)
C21 N3 1.446(15)
C32 H32 0.9500
C23 C24 1.384(19)
C23 C22 1.414(19)
C23 H23 0.9500
C24 C25 1.336(18)
C24 H24 0.9500
C22 H22 0.9500
C25 H25 0.9500
C19 O7 1.253(16)
C19 O8 1.255(17)
C54 O18 1.237(11)
C54 O17 1.282(11)
C54 C53 1.530(12)
C39 C40 1.397(12)
C39 C44 1.408(11)
C39 N5 1.416(10)
C47 C52 1.379(11)
C47 C48 1.393(12)
C47 C46 1.515(11)
C40 C41 1.386(12)
C40 H40 0.9500
C44 C43 1.414(12)
C44 C45 1.489(12)
C52 C51 1.398(12)
C52 N6 1.448(10)
C53 O16 1.263(10)
C53 N6 1.312(11)
C38 O15 1.241(11)
C38 N5 1.336(12)
C38 C37 1.542(11)
C37 O14 1.238(11)
C37 O13 1.269(11)
C46 C45 1.535(12)
C46 H46A 0.9900
C46 H46B 0.9900
C41 C42 1.374(14)
C41 H41 0.9500
C48 C49 1.385(13)
C48 H48 0.9500
C49 C50 1.410(13)
C49 H49 0.9500
C51 C50 1.380(13)
C51 H51 0.9500
C43 C42 1.394(14)
C43 H43 0.9500
C45 H45A 0.9900
C45 H45B 0.9900
C50 H50 0.9500
C42 H42 0.9500
C3 C4 1.399(11)
C3 C8 1.415(11)
C3 N1 1.419(11)
C2 O3 1.251(12)
C2 N1 1.322(11)
C2 C1 1.515(14)
C8 C7 1.369(13)
C8 C9 1.511(11)
C12 C11 1.380(14)
C12 C13 1.390(14)
C12 H12D 0.9500
C1 O2 1.259(12)
C1 O1 1.274(13)
C4 C5 1.389(14)
C4 H4D 0.9500
C9 C10 1.515(12)
C9 H9A 0.9900
C9 H9B 0.9900
C11 C16 1.407(14)
C11 C10 1.534(13)
C10 H10A 0.9900
C10 H10B 0.9900
C5 C6 1.380(14)
C5 H5 0.9500
C7 C6 1.393(14)
C7 H7 0.9500
C16 N2 1.410(15)
C16 C15 1.421(17)
C6 H6 0.9500
C13 C14 1.367(19)
C13 H13D 0.9500
C17 O4 1.280(16)
C17 N2 1.316(16)
C17 C18 1.541(19)
C18 O6 1.234(17)
C18 O5 1.244(15)
C15 C14 1.43(2)
C15 H15D 0.9500
C14 H14D 0.9500
C75 C76 1.400(11)
C75 C80 1.408(10)
C75 N9 1.439(9)
C74 O27 1.269(9)
C74 N9 1.312(10)
C74 C73 1.533(10)
C88 C87 1.394(11)
C88 C83 1.409(11)
C88 N10 1.433(10)
C81 C80 1.505(10)
C81 C82 1.543(10)
C81 H81A 0.9900
C81 H81B 0.9900
C89 O28 1.261(10)
C89 N10 1.317(10)
C89 C90 1.540(11)
C73 O26 1.253(9)
C73 O25 1.262(9)
C83 C84 1.390(12)
C83 C82 1.510(11)
C80 C79 1.406(11)
C82 H82A 0.9900
C82 H82B 0.9900
C76 C77 1.381(12)
C76 H76 0.9500
C79 C78 1.358(13)
C79 H79 0.9500
C90 O29 1.243(10)
C90 O30 1.262(11)
C78 C77 1.384(13)
C78 H78 0.9500
C87 C86 1.391(13)
C87 H87 0.9500
C84 C85 1.398(13)
C84 H84 0.9500
C77 H77 0.9500
C85 C86 1.374(14)
C85 H85 0.9500
C86 H86 0.9500
C57 C62 1.386(12)
C57 C58 1.388(12)
C57 N7 1.432(10)
C58 C59 1.397(13)
C58 H58 0.9500
C59 C60 1.387(14)
C59 H59 0.9500
C60 C61 1.381(13)
C60 H60 0.9500
C70 C69 1.382(10)
C70 C65 1.389(10)
C70 N8 1.458(9)
C56 O21 1.261(10)
C56 N7 1.320(11)
C56 C55 1.546(11)
C65 C66 1.400(11)
C65 C64 1.520(10)
C72 O24 1.239(9)
C72 O23 1.274(9)
C72 C71 1.532(10)
C71 O22 1.256(9)
C71 N8 1.317(9)
C64 C63 1.540(11)
C64 H64A 0.9900
C64 H64B 0.9900
C66 C67 1.396(12)
C66 H66 0.9500
C69 C68 1.395(11)
C69 69A 0.9500
C67 C68 1.365(12)
C67 67A 0.9500
C63 C62 1.507(11)
C63 H63A 0.9900
C63 H63B 0.9900
C55 O19 1.249(11)
C55 O20 1.260(10)
C62 C61 1.398(11)
C61 H61 0.9500
C68 H68 0.9500
S_1 O_1 1.494(8)
S_1 C02_1 1.79(3)
S_1 C01_1 1.840(17)
C01_1 H01A_1 0.9800
C01_1 H01B_1 0.9800
C01_1 H01C_1 0.9800
C02_1 H02A_1 0.9800
C02_1 H02B_1 0.9800
C02_1 H02C_1 0.9800
S_2 O_2 1.506(6)
S_2 C01_2 1.766(14)
S_2 C02_2 1.794(10)
C01_2 H01D_2 0.9800
C01_2 H01E_2 0.9800
C01_2 H01F_2 0.9800
C02_2 H02D_2 0.9800
C02_2 H02E_2 0.9800
C02_2 H02F_2 0.9800
S_3 O_3 1.558(8)
S_3 C02_3 1.77(2)
S_3 C01_3 1.783(14)
C01_3 H01G_3 0.9800
C01_3 H01H_3 0.9800
C01_3 H01I_3 0.9800
C02_3 H02G_3 0.9800
C02_3 H02H_3 0.9800
C02_3 H02I_3 0.9800
S_4 O_4 1.557(9)
S_4 C02_4 1.78(2)
S_4 C01_4 1.781(17)
C01_4 H01J_4 0.9800
C01_4 H01W_4 0.9800
C01_4 H02J_4 0.9800
C02_4 H02Q_4 0.9800
C02_4 H03A_4 0.9800
C02_4 H03B_4 0.9800
S_4 O_4 1.56(3)
S_4 C01_4 1.68(3)
S_4 C02_4 1.82(3)
C01_4 H03C_4 0.9800
C01_4 H03D_4 0.9800
C01_4 H03E_4 0.9800
C02_4 H03F_4 0.9800
C02_4 H03G_4 0.9800
C02_4 H03H_4 0.9800
S_5 O_5 1.489(17)
S_5 C02_5 1.76(3)
S_5 C01_5 1.78(3)
C01_5 H01K_5 0.9800
C01_5 H01L_5 0.9800
C01_5 H01M_5 0.9800
C02_5 H02K_5 0.9800
C02_5 H02L_5 0.9800
C02_5 H02M_5 0.9800
S_5 O_5 1.485(10)
S_5 C02_5 1.77(2)
S_5 C01_5 1.779(14)
C01_5 H01N_5 0.9800
C01_5 H01O_5 0.9800
C01_5 H01P_5 0.9800
C02_5 H02N_5 0.9800
C02_5 H02O_5 0.9800
C02_5 H02P_5 0.9800
O_6 S_6 1.465(10)
S_6 C01_6 1.802(16)
S_6 C02_6 1.836(17)
C01_6 H01Q_6 0.9800
C01_6 H01R_6 0.9800
C01_6 H01S_6 0.9800
C02_6 H02T_6 0.9800
C02_6 H02U_6 0.9800
C02_6 H02V_6 0.9800
O_6 S_6 1.527(17)
S_6 C02_6 1.78(3)
S_6 C01_6 1.86(3)
C01_6 H01X_6 0.9800
C01_6 H01Y_6 0.9800
C01_6 H01Z_6 0.9800
C02_6 H02R_6 0.9800
C02_6 H02S_6 0.9800
C02_6 H02Z_6 0.9800
S_7 O_7 1.52(2)
S_7 C02_7 1.70(4)
S_7 C01_7 1.85(4)
C01_7 H03I_7 0.9800
C01_7 H03J_7 0.9800
C01_7 H03K_7 0.9800
C02_7 H03L_7 0.9800
C02_7 H03M_7 0.9800
C02_7 H03N_7 0.9800
S_7 O_7 1.515(13)
S_7 C02_7 1.75(3)
S_7 C01_7 1.80(3)
C01_7 H03O_7 0.9800
C01_7 H03P_7 0.9800
C01_7 H03Q_7 0.9800
C02_7 H03R_7 0.9800
C02_7 H03S_7 0.9800
C02_7 H03T_7 0.9800
S_8 O_8 1.536(11)
S_8 C01_8 1.724(12)
S_8 C02_8 1.785(16)
C01_8 H03U_8 0.9800
C01_8 H03V_8 0.9800
C01_8 H03W_8 0.9800
C02_8 H03X_8 0.9800
C02_8 H03Y_8 0.9800
C02_8 H03Z_8 0.9800
S_9 O_9 1.548(18)
S_9 C01_9 1.761(17)
S_9 C02_9 1.78(3)
C01_9 H04A_9 0.9800
C01_9 H04B_9 0.9800
C01_9 H04F_9 0.9800
C02_9 H04G_9 0.9800
C02_9 H04H_9 0.9800
C02_9 H04I_9 0.9800
S_10 O_10 1.454(14)
S_10 C02_10 1.785(16)
S_10 C01_10 1.821(18)
C01_10 H04C_10 0.9800
C01_10 H04D_10 0.9800
C01_10 H04E_10 0.9800
C02_10 H04J_10 0.9800
C02_10 H04K_10 0.9800
C02_10 H04L_10 0.9800
S_11 O_11 1.622(18)
S_11 C01_11 1.71(2)
S_11 C02_11 1.82(3)
C01_11 H04M_11 0.9800
C01_11 H04N_11 0.9800
C01_11 H04U_11 0.9800
C02_11 H04V_11 0.9800
C02_11 H04W_11 0.9800
C02_11 H04X_11 0.9800
S_12 O_12 1.50(2)
S_12 C01_12 1.63(2)
S_12 C02_12 1.78(3)
C01_12 H04O_12 0.9800
C01_12 H04P_12 0.9800
C01_12 H04Q_12 0.9800
C02_12 H04R_12 0.9800
C02_12 H04S_12 0.9800
C02_12 H04T_12 0.9800
O1W_13 H1W_13 0.99000(11)
O1W_13 H2W_13 0.99000(10)
O1W_14 H1W_14 0.99000(11)
O1W_14 H2W_14 0.99000(12)
O1W_15 H1W_15 0.99000(13)
O1W_15 H2W_15 0.99000(11)
O1W_16 H1W_16 0.99000(12)
O1W_16 H2W_16 0.99000(11)
O1W_17 H1W_17 0.99000(13)
O1W_17 H2W_17 0.99000(11)
O1W_18 H1W_18 0.99000(12)
O1W_18 H2W_18 0.99000(11)
O1W_19 H1W_19 0.99000(12)
O1W_19 H2W_19 0.99000(10)
O1W_20 H1W_20 0.99000(10)
O1W_20 H2W_20 0.99000(12)

loop_
_platon_squeeze_void_nr
_platon_squeeze_void_average_x
_platon_squeeze_void_average_y
_platon_squeeze_void_average_z
_platon_squeeze_void_volume
_platon_squeeze_void_count_electrons
_platon_squeeze_void_content
1 0.000 0.000 1.000 1537 391 ' '
2 0.000 0.500 0.500 1537 395 ' '
